data_1567981
loop_
_publ_author_name
'Zhu, Yun'
'Stollenz, Michael'
'Zarcone, Samuel R.'
'Kharel, Sugam'
'Joshi, Hemant'
'Bhuvanesh, Nattamai'
'Reibenspies, Joseph H.'
'Gladysz, John A.'

_publ_section_title
;
 Syntheses, homeomorphic and configurational isomerizations, and
 structures of macrocyclic aliphatic dibridgehead diphosphines; molecules
 that turn themselves inside out
;
_journal_name_full 'Chemical Science'
_journal_paper_doi 10.1039/D2SC04724A
_journal_year 2022
_chemical_formula_moiety 'C54 H114 B2 P2'
_chemical_formula_sum 'C54 H114 B2 P2'
_chemical_formula_weight 847.01
_space_group_crystal_system triclinic
_space_group_IT_number 2
_space_group_name_Hall '-P 1'
_space_group_name_H-M_alt 'P -1'
_atom_sites_solution_hydrogens geom
_atom_sites_solution_primary direct
_audit_creation_date 2017-03-31
_audit_creation_method
;
Olex2 1.2-beta
(compiled 2016.02.19 svn.r3266 for OlexSys, GUI svn.r5155)
;
_audit_update_record
;
2022-07-14 deposited with the CCDC.	2022-11-16 downloaded from the CCDC.
;
_cell_angle_alpha 81.639(3)
_cell_angle_beta 85.640(3)
_cell_angle_gamma 87.030(3)
_cell_formula_units_Z 6
_cell_length_a 9.0197(5)
_cell_length_b 26.5241(15)
_cell_length_c 35.839(2)
_cell_measurement_reflns_used 9744
_cell_measurement_temperature 100.0
_cell_measurement_theta_max 63.074
_cell_measurement_theta_min 3.425
_cell_volume 8451.2(8)
_computing_molecular_graphics 'Olex2 (Dolomanov et al., 2009)'
_computing_publication_material 'Olex2 (Dolomanov et al., 2009)'
_computing_structure_refinement 'ShelXL (Sheldrick, 2015)'
_computing_structure_solution 'ShelXT (Sheldrick, 2015)'
_diffrn_ambient_temperature 100.0
_diffrn_measured_fraction_theta_full 0.981
_diffrn_measured_fraction_theta_max 0.981
_diffrn_measurement_device_type 'Bruker APEX-II CCD'
_diffrn_measurement_method '\f and \w scans'
_diffrn_radiation_type CuK\a
_diffrn_radiation_wavelength 1.54178
_diffrn_reflns_av_R_equivalents 0.0970
_diffrn_reflns_av_unetI/netI 0.0848
_diffrn_reflns_Laue_measured_fraction_full 0.981
_diffrn_reflns_Laue_measured_fraction_max 0.981
_diffrn_reflns_limit_h_max 8
_diffrn_reflns_limit_h_min -8
_diffrn_reflns_limit_k_max 26
_diffrn_reflns_limit_k_min -26
_diffrn_reflns_limit_l_max 35
_diffrn_reflns_limit_l_min -35
_diffrn_reflns_number 58948
_diffrn_reflns_point_group_measured_fraction_full 0.981
_diffrn_reflns_point_group_measured_fraction_max 0.981
_diffrn_reflns_theta_full 49.999
_diffrn_reflns_theta_max 49.999
_diffrn_reflns_theta_min 2.235
_diffrn_standards_number 0
_exptl_absorpt_coefficient_mu 0.907
_exptl_absorpt_correction_T_max 0.7315
_exptl_absorpt_correction_T_min 0.6212
_exptl_absorpt_correction_type multi-scan
_exptl_absorpt_process_details
;
SADABS-2016/2 (Bruker,2016/2) was used for absorption correction.
wR2(int) was 0.1286 before and 0.0769 after correction.
The Ratio of minimum to maximum transmission is 0.8492.
The \l/2 correction factor is Not present.
;
_exptl_crystal_colour colourless
_exptl_crystal_colour_primary colourless
_exptl_crystal_density_diffrn 0.999
_exptl_crystal_description block
_exptl_crystal_F_000 2868
_exptl_crystal_size_max 0.279
_exptl_crystal_size_mid 0.102
_exptl_crystal_size_min 0.061
_refine_diff_density_max 0.384
_refine_diff_density_min -0.508
_refine_diff_density_rms 0.065
_refine_ls_extinction_method none
_refine_ls_goodness_of_fit_ref 1.254
_refine_ls_hydrogen_treatment constr
_refine_ls_matrix_type full
_refine_ls_number_parameters 1573
_refine_ls_number_reflns 16992
_refine_ls_number_restraints 21
_refine_ls_restrained_S_all 1.254
_refine_ls_R_factor_all 0.1582
_refine_ls_R_factor_gt 0.1249
_refine_ls_shift/su_max 0.000
_refine_ls_shift/su_mean 0.000
_refine_ls_structure_factor_coef Fsqd
_refine_ls_weighting_details 'w=1/[\s^2^(Fo^2^)+52.3593P] where P=(Fo^2^+2Fc^2^)/3'
_refine_ls_weighting_scheme calc
_refine_ls_wR_factor_gt 0.2338
_refine_ls_wR_factor_ref 0.2478
_reflns_Friedel_coverage 0.000
_reflns_number_gt 12463
_reflns_number_total 16992
_reflns_threshold_expression 'I > 2\s(I)'
_cod_data_source_file d2sc04724a3.cif
_cod_data_source_block 18cpbh3
_cod_database_code 1567981
_shelx_space_group_comment
;
The symmetry employed for this shelxl refinement is uniquely defined
by the following loop, which should always be used as a source of
symmetry information in preference to the above space-group names.
They are only intended as comments.
;
_shelx_estimated_absorpt_t_max 0.947
_shelx_estimated_absorpt_t_min 0.786
_olex2_refinement_description
;
1. Fixed Uiso
 At 1.2 times of:
  All C(H,H) groups
 At 1.5 times of:
  All B(H,H,H) groups
2. Uiso/Uaniso restraints and constraints
C20F \\sim C19F \\sim P1F: within 2A with sigma of 0.005 and sigma for terminal
atoms of 0.01
3. Rigid body (RIGU) restrains
 C19F, C20F, P1F
 with sigma for 1-2 distances of 0.005 and sigma for 1-3 distances of 0.005
4.a Secondary CH2 refined with riding coordinates:
 C19F(H19A,H19B), C2(H2A,H2B), C3F(H3FA,H3FB), C21(H21C,H21D), C35B(H35E,H35F),
  C22(H22C,H22D), C14(H14C,H14D), C41(H41C,H41D), C39(H39C,H39D), C7(H7A,H7B),
 C12(H12C,H12D), C50(H50C,H50D), C13(H13C,H13D), C48(H48C,H48D), C30B(H30E,
 H30F), C27B(H27E,H27F), C52(H52C,H52D), C40(H40C,H40D), C32(H32C,H32D), C5(H5A,
 H5B), C20F(H20A,H20B), C15(H15C,H15D), C35(H35C,H35D), C4(H4A,H4B), C30(H30C,
 H30D), C32B(H32E,H32F), C33(H33C,H33D), C6B(H6BA,H6BB), C26B(H26E,H26F),
 C47(H47C,H47D), C12F(H12A,H12B), C6F(H6FA,H6FB), C37(H37C,H37D), C24B(H24E,
 H24F), C34(H34C,H34D), C28B(H28E,H28F), C13F(H13A,H13B), C8(H8A,H8B), C6(H6A,
 H6B), C38(H38C,H38D), C42(H42C,H42D), C3(H3A,H3B), C29B(H29E,H29F), C14F(H14A,
 H14B), C1(H1A,H1B), C2F(H2FA,H2FB), C5F(H5FA,H5FB), C25B(H25E,H25F), C23(H23C,
 H23D), C25F(H25A,H25B), C26(H26C,H26D), C4F(H4FA,H4FB), C37B(H37E,H37F),
 C43(H43C,H43D), C46(H46C,H46D), C19(H19C,H19D), C17(H17C,H17D), C11(H11C,H11D),
  C50F(H50A,H50B), C49(H49C,H49D), C4B(H4BA,H4BB), C44(H44C,H44D), C1F(H1FA,
 H1FB), C1B(H1BA,H1BB), C9(H9A,H9B), C33B(H33E,H33F), C36(H36C,H36D), C18(H18C,
 H18D), C37F(H37A,H37B), C10(H10C,H10D), C24(H24C,H24D), C17F(H17A,H17B),
 C31(H31C,H31D), C45(H45C,H45D), C43F(H43A,H43B), C51(H51C,H51D), C16(H16C,
 H16D), C5B(H5BA,H5BB), C8F(H8FA,H8FB), C3B(H3BA,H3BB), C23B(H23E,H23F),
 C11F(H11A,H11B), C34B(H34E,H34F), C53(H53C,H53D), C48F(H48A,H48B), C45F(H45A,
 H45B), C2B(H2BA,H2BB), C19B(H19E,H19F), C22F(H22A,H22B), C10F(H10A,H10B),
 C52F(H52A,H52B), C9B(H9BA,H9BB), C28(H28C,H28D), C36F(H36A,H36B), C54F(H54A,
 H54B), C24F(H24A,H24B), C38B(H38E,H38F), C53F(H53A,H53B), C54B(H54E,H54F),
 C31B(H31E,H31F), C8B(H8BA,H8BB), C13B(H13E,H13F), C39F(H39A,H39B), C42B(H42E,
 H42F), C45B(H45E,H45F), C29(H29C,H29D), C16F(H16A,H16B), C40B(H40E,H40F),
 C51F(H51A,H51B), C7B(H7BA,H7BB), C21F(H21A,H21B), C42F(H42A,H42B), C17B(H17E,
 H17F), C41F(H41A,H41B), C25(H25C,H25D), C7F(H7FA,H7FB), C15F(H15A,H15B),
 C49F(H49A,H49B), C9F(H9FA,H9FB), C54(H54C,H54D), C10B(H10E,H10F), C32F(H32A,
 H32B), C44B(H44E,H44F), C11B(H11E,H11F), C38F(H38A,H38B), C18F(H18A,H18B),
 C20(H20C,H20D), C44F(H44A,H44B), C20B(H20E,H20F), C28F(H28A,H28B), C41B(H41E,
 H41F), C40F(H40A,H40B), C27(H27C,H27D), C46F(H46A,H46B), C43B(H43E,H43F),
 C22B(H22E,H22F), C33F(H33A,H33B), C12B(H12E,H12F), C47F(H47A,H47B), C53B(H53E,
 H53F), C23F(H23A,H23B), C15B(H15E,H15F), C27F(H27A,H27B), C48B(H48E,H48F),
 C35F(H35A,H35B), C31F(H31A,H31B), C34F(H34A,H34B), C39B(H39E,H39F), C30F(H30A,
 H30B), C50B(H50E,H50F), C14B(H14E,H14F), C49B(H49E,H49F), C46B(H46E,H46F),
 C52B(H52E,H52F), C16B(H16E,H16F), C21B(H21E,H21F), C47B(H47E,H47F), C51B(H51E,
 H51F), C36B(H36E,H36F), C18B(H18E,H18F), C29F(H29A,H29B), C26F(H26A,H26B)
4.b Idealised Me refined as rotating group:
 B2(H2C,H2D,H2E), B1F(H1FC,H1FD,H1FE), B1B(H1BC,H1BD,H1BE), B2F(H2FC,H2FD,
 H2FE), B1(H1C,H1D,H1E), B2B(H2BC,H2BD,H2BE)
;
_shelx_shelxl_version_number 2014/7
_olex2_submission_special_instructions 'No special instructions were received'

loop_
_space_group_symop_operation_xyz
'x, y, z'
'-x, -y, -z'

loop_
_atom_site_label
_atom_site_type_symbol
_atom_site_fract_x
_atom_site_fract_y
_atom_site_fract_z
_atom_site_U_iso_or_equiv
_atom_site_adp_type
_atom_site_occupancy
_atom_site_site_symmetry_order
_atom_site_calc_flag
_atom_site_refinement_flags_posn
_atom_site_refinement_flags_adp
_atom_site_refinement_flags_occupancy
_atom_site_disorder_assembly
_atom_site_disorder_group
P1F P 0.7632(2) 0.19492(8) 0.32246(6) 0.0223(5) Uani 1 1 d . U . . .
P1 P 0.3633(2) 0.54337(8) 0.66405(6) 0.0237(5) Uani 1 1 d . . . . .
P2 P 0.5545(2) 0.31492(8) 1.19841(6) 0.0249(5) Uani 1 1 d . . . . .
P2F P 0.8389(2) -0.00906(9) 0.86721(6) 0.0295(6) Uani 1 1 d . . . . .
P1B P 0.9519(2) 0.13414(9) 1.00733(6) 0.0289(6) Uani 1 1 d . . . . .
P2B P 0.9146(3) 0.32846(9) 0.45328(6) 0.0342(6) Uani 1 1 d . . . . .
C19F C 0.6403(8) 0.2458(3) 0.3362(2) 0.0216(15) Uani 1 1 d . U . . .
H19A H 0.6595 0.2505 0.3623 0.026 Uiso 1 1 calc R . . . .
H19B H 0.6659 0.2777 0.3195 0.026 Uiso 1 1 calc R . . . .
C2 C 0.3409(9) 0.4963(3) 0.7412(2) 0.023(2) Uani 1 1 d . . . . .
H2A H 0.2487 0.5160 0.7477 0.027 Uiso 1 1 calc R . . . .
H2B H 0.4267 0.5167 0.7444 0.027 Uiso 1 1 calc R . . . .
C3F C 0.7171(9) 0.1010(3) 0.4284(2) 0.023(2) Uani 1 1 d . . . . .
H3FA H 0.6441 0.0779 0.4216 0.028 Uiso 1 1 calc R . . . .
H3FB H 0.8167 0.0836 0.4268 0.028 Uiso 1 1 calc R . . . .
C21 C 0.7320(9) 0.5048(3) 0.7022(2) 0.027(2) Uani 1 1 d . . . . .
H21C H 0.7649 0.5328 0.7147 0.033 Uiso 1 1 calc R . . . .
H21D H 0.6463 0.4894 0.7178 0.033 Uiso 1 1 calc R . . . .
C35B C 0.7754(9) 0.3730(3) 0.5159(2) 0.029(2) Uani 1 1 d . . . . .
H35E H 0.7834 0.3404 0.5331 0.034 Uiso 1 1 calc R . . . .
H35F H 0.8674 0.3915 0.5169 0.034 Uiso 1 1 calc R . . . .
C22 C 0.8578(8) 0.4647(3) 0.7010(2) 0.022(2) Uani 1 1 d . . . . .
H22C H 0.9359 0.4775 0.6815 0.027 Uiso 1 1 calc R . . . .
H22D H 0.8194 0.4336 0.6935 0.027 Uiso 1 1 calc R . . . .
C14 C 0.1557(9) 0.2595(3) 1.1538(2) 0.022(2) Uani 1 1 d . . . . .
H14C H 0.2317 0.2839 1.1568 0.026 Uiso 1 1 calc R . . . .
H14D H 0.0568 0.2768 1.1572 0.026 Uiso 1 1 calc R . . . .
C41 C -0.0336(9) 0.5971(3) 0.7640(2) 0.029(2) Uani 1 1 d . . . . .
H41C H -0.1355 0.5853 0.7630 0.035 Uiso 1 1 calc R . . . .
H41D H 0.0371 0.5683 0.7599 0.035 Uiso 1 1 calc R . . . .
C39 C -0.0251(9) 0.6272(3) 0.6924(2) 0.028(2) Uani 1 1 d . . . . .
H39C H -0.1296 0.6181 0.6913 0.034 Uiso 1 1 calc R . . . .
H39D H -0.0071 0.6577 0.6735 0.034 Uiso 1 1 calc R . . . .
C7 C 0.2950(10) 0.3596(3) 0.9049(2) 0.028(2) Uani 1 1 d . . . . .
H7A H 0.3894 0.3393 0.9022 0.033 Uiso 1 1 calc R . . . .
H7B H 0.2142 0.3397 0.8979 0.033 Uiso 1 1 calc R . . . .
C12 C 0.1841(9) 0.2924(3) 1.0835(2) 0.022(2) Uani 1 1 d . . . . .
H12C H 0.0898 0.3130 1.0855 0.027 Uiso 1 1 calc R . . . .
H12D H 0.2652 0.3136 1.0888 0.027 Uiso 1 1 calc R . . . .
C50 C 0.3548(9) 0.4833(3) 1.0622(2) 0.029(2) Uani 1 1 d . . . . .
H50C H 0.2644 0.4947 1.0766 0.035 Uiso 1 1 calc R . . . .
H50D H 0.4244 0.5116 1.0583 0.035 Uiso 1 1 calc R . . . .
C13 C 0.1756(9) 0.2464(3) 1.1137(2) 0.023(2) Uani 1 1 d . . . . .
H13C H 0.2679 0.2249 1.1112 0.028 Uiso 1 1 calc R . . . .
H13D H 0.0913 0.2260 1.1093 0.028 Uiso 1 1 calc R . . . .
C48 C 0.2345(9) 0.5178(3) 1.0009(2) 0.027(2) Uani 1 1 d . . . . .
H48C H 0.1431 0.5280 1.0156 0.032 Uiso 1 1 calc R . . . .
H48D H 0.3006 0.5471 0.9969 0.032 Uiso 1 1 calc R . . . .
C30B C 0.6035(10) 0.3292(3) 0.6690(2) 0.028(2) Uani 1 1 d . . . . .
H30E H 0.6953 0.3076 0.6661 0.033 Uiso 1 1 calc R . . . .
H30F H 0.5194 0.3098 0.6631 0.033 Uiso 1 1 calc R . . . .
C27B C 0.5590(10) 0.2987(3) 0.7790(2) 0.026(2) Uani 1 1 d . . . . .
H27E H 0.4633 0.3179 0.7829 0.032 Uiso 1 1 calc R . . . .
H27F H 0.6392 0.3203 0.7842 0.032 Uiso 1 1 calc R . . . .
C52 C 0.4681(9) 0.4483(3) 1.1243(2) 0.029(2) Uani 1 1 d . . . . .
H52C H 0.5268 0.4794 1.1204 0.035 Uiso 1 1 calc R . . . .
H52D H 0.3749 0.4560 1.1392 0.035 Uiso 1 1 calc R . . . .
C40 C -0.0059(9) 0.6411(3) 0.7316(2) 0.027(2) Uani 1 1 d . . . . .
H40C H -0.0755 0.6701 0.7359 0.032 Uiso 1 1 calc R . . . .
H40D H 0.0965 0.6525 0.7322 0.032 Uiso 1 1 calc R . . . .
C32 C 0.6648(9) 0.2980(3) 1.0532(2) 0.025(2) Uani 1 1 d . . . . .
H32C H 0.6241 0.2663 1.0473 0.031 Uiso 1 1 calc R . . . .
H32D H 0.5804 0.3227 1.0564 0.031 Uiso 1 1 calc R . . . .
C5 C 0.3298(9) 0.4024(3) 0.8364(2) 0.026(2) Uani 1 1 d . . . . .
H5A H 0.4252 0.3829 0.8326 0.031 Uiso 1 1 calc R . . . .
H5B H 0.2494 0.3819 0.8298 0.031 Uiso 1 1 calc R . . . .
C20F C 0.4732(9) 0.2383(3) 0.3349(2) 0.0261(17) Uani 1 1 d . U . . .
H20A H 0.4544 0.2305 0.3095 0.031 Uiso 1 1 calc R . . . .
H20B H 0.4447 0.2084 0.3535 0.031 Uiso 1 1 calc R . . . .
C15 C 0.1678(9) 0.2147(3) 1.1845(2) 0.026(2) Uani 1 1 d . . . . .
H15C H 0.2577 0.1936 1.1783 0.032 Uiso 1 1 calc R . . . .
H15D H 0.0805 0.1935 1.1845 0.032 Uiso 1 1 calc R . . . .
C35 C 0.7301(9) 0.2438(3) 1.1587(2) 0.024(2) Uani 1 1 d . . . . .
H35C H 0.6791 0.2161 1.1756 0.028 Uiso 1 1 calc R . . . .
H35D H 0.8345 0.2316 1.1539 0.028 Uiso 1 1 calc R . . . .
C4 C 0.3334(9) 0.4522(3) 0.8096(2) 0.025(2) Uani 1 1 d . . . . .
H4A H 0.2408 0.4726 0.8144 0.030 Uiso 1 1 calc R . . . .
H4B H 0.4179 0.4717 0.8150 0.030 Uiso 1 1 calc R . . . .
C30 C 0.6965(9) 0.3343(3) 0.9828(2) 0.027(2) Uani 1 1 d . . . . .
H30C H 0.6465 0.3044 0.9768 0.032 Uiso 1 1 calc R . . . .
H30D H 0.6195 0.3618 0.9855 0.032 Uiso 1 1 calc R . . . .
C32B C 0.6316(10) 0.3665(3) 0.5994(2) 0.029(2) Uani 1 1 d . . . . .
H32E H 0.7191 0.3431 0.5961 0.035 Uiso 1 1 calc R . . . .
H32F H 0.5426 0.3491 0.5942 0.035 Uiso 1 1 calc R . . . .
C33 C 0.7422(9) 0.2863(3) 1.0903(2) 0.026(2) Uani 1 1 d . . . . .
H33C H 0.8414 0.2700 1.0850 0.031 Uiso 1 1 calc R . . . .
H33D H 0.7577 0.3188 1.0996 0.031 Uiso 1 1 calc R . . . .
C6B C 1.0152(9) 0.2673(3) 0.7941(2) 0.030(2) Uani 1 1 d . . . . .
H6BA H 0.9882 0.2342 0.7874 0.036 Uiso 1 1 calc R . . . .
H6BB H 0.9219 0.2881 0.7973 0.036 Uiso 1 1 calc R . . . .
C26B C 0.5601(9) 0.2508(3) 0.8079(2) 0.027(2) Uani 1 1 d . . . . .
H26E H 0.4760 0.2300 0.8039 0.033 Uiso 1 1 calc R . . . .
H26F H 0.6533 0.2305 0.8032 0.033 Uiso 1 1 calc R . . . .
C47 C 0.1929(9) 0.5069(3) 0.9628(2) 0.029(2) Uani 1 1 d . . . . .
H47C H 0.2848 0.4963 0.9486 0.035 Uiso 1 1 calc R . . . .
H47D H 0.1274 0.4775 0.9671 0.035 Uiso 1 1 calc R . . . .
C12F C 0.4782(9) -0.0303(3) 0.7474(2) 0.029(2) Uani 1 1 d . . . . .
H12A H 0.3838 -0.0098 0.7491 0.035 Uiso 1 1 calc R . . . .
H12B H 0.5592 -0.0090 0.7525 0.035 Uiso 1 1 calc R . . . .
C6F C 0.6277(9) 0.0740(3) 0.5377(2) 0.029(2) Uani 1 1 d . . . . .
H6FA H 0.5326 0.0944 0.5372 0.035 Uiso 1 1 calc R . . . .
H6FB H 0.7042 0.0953 0.5452 0.035 Uiso 1 1 calc R . . . .
C37 C 0.2407(9) 0.5931(3) 0.6797(2) 0.025(2) Uani 1 1 d . . . . .
H37C H 0.2665 0.5982 0.7052 0.030 Uiso 1 1 calc R . . . .
H37D H 0.2594 0.6252 0.6625 0.030 Uiso 1 1 calc R . . . .
C24B C 0.5384(9) 0.2117(3) 0.8773(2) 0.025(2) Uani 1 1 d . . . . .
H24E H 0.6237 0.1883 0.8717 0.030 Uiso 1 1 calc R . . . .
H24F H 0.4463 0.1946 0.8739 0.030 Uiso 1 1 calc R . . . .
C34 C 0.6571(9) 0.2517(3) 1.1212(2) 0.029(2) Uani 1 1 d . . . . .
H34C H 0.6485 0.2181 1.1127 0.034 Uiso 1 1 calc R . . . .
H34D H 0.5552 0.2666 1.1251 0.034 Uiso 1 1 calc R . . . .
C28B C 0.5790(9) 0.2907(3) 0.7385(2) 0.027(2) Uani 1 1 d . . . . .
H28E H 0.4978 0.2695 0.7333 0.032 Uiso 1 1 calc R . . . .
H28F H 0.6738 0.2709 0.7347 0.032 Uiso 1 1 calc R . . . .
C13F C 0.4698(10) -0.0762(3) 0.7779(2) 0.028(2) Uani 1 1 d . . . . .
H13A H 0.5628 -0.0974 0.7758 0.034 Uiso 1 1 calc R . . . .
H13B H 0.3864 -0.0969 0.7734 0.034 Uiso 1 1 calc R . . . .
C8 C 0.2653(10) 0.3675(3) 0.9460(2) 0.029(2) Uani 1 1 d . . . . .
H8A H 0.3469 0.3872 0.9529 0.035 Uiso 1 1 calc R . . . .
H8B H 0.1720 0.3885 0.9484 0.035 Uiso 1 1 calc R . . . .
C6 C 0.3051(9) 0.4090(3) 0.8778(2) 0.028(2) Uani 1 1 d . . . . .
H6A H 0.3879 0.4284 0.8845 0.034 Uiso 1 1 calc R . . . .
H6B H 0.2120 0.4298 0.8812 0.034 Uiso 1 1 calc R . . . .
C38 C 0.0768(9) 0.5834(3) 0.6814(2) 0.026(2) Uani 1 1 d . . . . .
H38C H 0.0566 0.5525 0.6999 0.031 Uiso 1 1 calc R . . . .
H38D H 0.0518 0.5762 0.6563 0.031 Uiso 1 1 calc R . . . .
C42 C -0.0170(9) 0.6111(3) 0.8032(2) 0.027(2) Uani 1 1 d . . . . .
H42C H 0.0719 0.6317 0.8022 0.033 Uiso 1 1 calc R . . . .
H42D H -0.1048 0.6325 0.8103 0.033 Uiso 1 1 calc R . . . .
C3 C 0.3485(9) 0.4456(3) 0.7681(2) 0.0210(19) Uani 1 1 d . . . . .
H3A H 0.2682 0.4240 0.7630 0.025 Uiso 1 1 calc R . . . .
H3B H 0.4447 0.4274 0.7628 0.025 Uiso 1 1 calc R . . . .
C29B C 0.5806(10) 0.3379(3) 0.7099(2) 0.031(2) Uani 1 1 d . . . . .
H29E H 0.6608 0.3594 0.7153 0.037 Uiso 1 1 calc R . . . .
H29F H 0.4851 0.3574 0.7133 0.037 Uiso 1 1 calc R . . . .
C14F C 0.4476(9) -0.0627(3) 0.8178(2) 0.025(2) Uani 1 1 d . . . . .
H14A H 0.3486 -0.0453 0.8209 0.030 Uiso 1 1 calc R . . . .
H14B H 0.5236 -0.0384 0.8211 0.030 Uiso 1 1 calc R . . . .
C1 C 0.3427(9) 0.4876(3) 0.7001(2) 0.024(2) Uani 1 1 d . . . . .
H1A H 0.2488 0.4716 0.6966 0.029 Uiso 1 1 calc R . . . .
H1B H 0.4252 0.4627 0.6954 0.029 Uiso 1 1 calc R . . . .
C2F C 0.7167(8) 0.1500(3) 0.3999(2) 0.0199(19) Uani 1 1 d . . . . .
H2FA H 0.6213 0.1693 0.4037 0.024 Uiso 1 1 calc R . . . .
H2FB H 0.7976 0.1713 0.4050 0.024 Uiso 1 1 calc R . . . .
C5F C 0.6716(9) 0.0624(3) 0.4981(2) 0.028(2) Uani 1 1 d . . . . .
H5FA H 0.5983 0.0397 0.4908 0.034 Uiso 1 1 calc R . . . .
H5FB H 0.7699 0.0440 0.4979 0.034 Uiso 1 1 calc R . . . .
C25B C 0.5486(10) 0.2604(3) 0.8487(2) 0.030(2) Uani 1 1 d . . . . .
H25E H 0.4594 0.2828 0.8529 0.036 Uiso 1 1 calc R . . . .
H25F H 0.6368 0.2788 0.8532 0.036 Uiso 1 1 calc R . . . .
C23 C 0.9274(9) 0.4507(3) 0.7393(2) 0.026(2) Uani 1 1 d . . . . .
H23C H 1.0047 0.4232 0.7370 0.031 Uiso 1 1 calc R . . . .
H23D H 0.9774 0.4808 0.7449 0.031 Uiso 1 1 calc R . . . .
C25F C 0.4295(11) 0.2395(3) 0.4852(2) 0.042(3) Uani 1 1 d . . . . .
H25A H 0.3364 0.2206 0.4886 0.050 Uiso 1 1 calc R . . . .
H25B H 0.5113 0.2154 0.4786 0.050 Uiso 1 1 calc R . . . .
C26 C 0.7823(9) 0.4019(3) 0.8424(2) 0.030(2) Uani 1 1 d . . . . .
H26C H 0.7227 0.3740 0.8367 0.036 Uiso 1 1 calc R . . . .
H26D H 0.7132 0.4316 0.8453 0.036 Uiso 1 1 calc R . . . .
C4F C 0.6795(9) 0.1106(3) 0.4686(2) 0.026(2) Uani 1 1 d . . . . .
H4FA H 0.5823 0.1296 0.4698 0.031 Uiso 1 1 calc R . . . .
H4FB H 0.7553 0.1326 0.4756 0.031 Uiso 1 1 calc R . . . .
C37B C 1.0444(9) 0.0755(3) 0.9956(2) 0.025(2) Uani 1 1 d . . . . .
H37E H 1.0047 0.0465 1.0134 0.030 Uiso 1 1 calc R . . . .
H37F H 1.0204 0.0708 0.9699 0.030 Uiso 1 1 calc R . . . .
C43 C -0.0022(10) 0.5656(3) 0.8337(2) 0.029(2) Uani 1 1 d . . . . .
H43C H 0.0860 0.5443 0.8268 0.035 Uiso 1 1 calc R . . . .
H43D H -0.0908 0.5448 0.8346 0.035 Uiso 1 1 calc R . . . .
C46 C 0.1162(9) 0.5497(3) 0.9384(2) 0.028(2) Uani 1 1 d . . . . .
H46C H 0.1808 0.5794 0.9339 0.034 Uiso 1 1 calc R . . . .
H46D H 0.0228 0.5601 0.9522 0.034 Uiso 1 1 calc R . . . .
C19 C 0.5494(9) 0.5665(3) 0.6663(2) 0.029(2) Uani 1 1 d . . . . .
H19C H 0.5651 0.5952 0.6457 0.035 Uiso 1 1 calc R . . . .
H19D H 0.5523 0.5802 0.6905 0.035 Uiso 1 1 calc R . . . .
C17 C 0.2853(9) 0.2696(3) 1.2276(2) 0.027(2) Uani 1 1 d . . . . .
H17C H 0.2459 0.3027 1.2150 0.033 Uiso 1 1 calc R . . . .
H17D H 0.2916 0.2726 1.2546 0.033 Uiso 1 1 calc R . . . .
C11 C 0.2106(9) 0.2809(3) 1.0436(2) 0.027(2) Uani 1 1 d . . . . .
H11C H 0.3033 0.2595 1.0416 0.032 Uiso 1 1 calc R . . . .
H11D H 0.1276 0.2610 1.0377 0.032 Uiso 1 1 calc R . . . .
C50F C 0.9667(9) -0.0321(3) 0.7244(2) 0.032(2) Uani 1 1 d . . . . .
H50A H 0.8717 -0.0120 0.7268 0.039 Uiso 1 1 calc R . . . .
H50B H 0.9439 -0.0657 0.7178 0.039 Uiso 1 1 calc R . . . .
C49 C 0.3121(9) 0.4731(3) 1.0240(2) 0.029(2) Uani 1 1 d . . . . .
H49C H 0.2458 0.4439 1.0280 0.035 Uiso 1 1 calc R . . . .
H49D H 0.4032 0.4629 1.0093 0.035 Uiso 1 1 calc R . . . .
C4B C 0.9993(10) 0.2241(3) 0.8626(2) 0.032(2) Uani 1 1 d . . . . .
H4BA H 0.8949 0.2375 0.8640 0.039 Uiso 1 1 calc R . . . .
H4BB H 0.9990 0.1893 0.8557 0.039 Uiso 1 1 calc R . . . .
C44 C 0.0135(9) 0.5796(3) 0.8733(2) 0.026(2) Uani 1 1 d . . . . .
H44C H 0.0774 0.6093 0.8710 0.031 Uiso 1 1 calc R . . . .
H44D H -0.0859 0.5899 0.8841 0.031 Uiso 1 1 calc R . . . .
C1F C 0.7372(9) 0.1406(3) 0.3587(2) 0.024(2) Uani 1 1 d . . . . .
H1FA H 0.6490 0.1230 0.3531 0.029 Uiso 1 1 calc R . . . .
H1FB H 0.8244 0.1167 0.3563 0.029 Uiso 1 1 calc R . . . .
C1B C 1.0212(9) 0.1846(3) 0.9710(2) 0.028(2) Uani 1 1 d . . . . .
H1BA H 0.9812 0.2178 0.9778 0.034 Uiso 1 1 calc R . . . .
H1BB H 1.1309 0.1844 0.9714 0.034 Uiso 1 1 calc R . . . .
C9 C 0.2521(10) 0.3192(3) 0.9739(2) 0.030(2) Uani 1 1 d . . . . .
H9A H 0.3452 0.2981 0.9715 0.035 Uiso 1 1 calc R . . . .
H9B H 0.1700 0.2996 0.9671 0.035 Uiso 1 1 calc R . . . .
C33B C 0.6493(10) 0.4138(3) 0.5709(2) 0.032(2) Uani 1 1 d . . . . .
H33E H 0.7455 0.4287 0.5738 0.038 Uiso 1 1 calc R . . . .
H33F H 0.5692 0.4392 0.5764 0.038 Uiso 1 1 calc R . . . .
C36 C 0.7314(9) 0.2892(3) 1.1799(2) 0.024(2) Uani 1 1 d . . . . .
H36C H 0.7804 0.3171 1.1627 0.029 Uiso 1 1 calc R . . . .
H36D H 0.7948 0.2795 1.2013 0.029 Uiso 1 1 calc R . . . .
C18 C 0.4408(8) 0.2591(3) 1.2102(2) 0.025(2) Uani 1 1 d . . . . .
H18C H 0.4320 0.2438 1.1869 0.030 Uiso 1 1 calc R . . . .
H18D H 0.4933 0.2336 1.2281 0.030 Uiso 1 1 calc R . . . .
C37F C 0.9444(9) 0.2206(3) 0.3247(2) 0.030(2) Uani 1 1 d . . . . .
H37A H 0.9632 0.2463 0.3021 0.036 Uiso 1 1 calc R . . . .
H37B H 0.9416 0.2384 0.3471 0.036 Uiso 1 1 calc R . . . .
C10 C 0.2234(10) 0.3280(3) 1.0149(2) 0.029(2) Uani 1 1 d . . . . .
H10C H 0.3052 0.3480 1.0213 0.034 Uiso 1 1 calc R . . . .
H10D H 0.1302 0.3491 1.0170 0.034 Uiso 1 1 calc R . . . .
C24 C 0.8176(9) 0.4332(3) 0.7723(2) 0.030(2) Uani 1 1 d . . . . .
H24C H 0.7629 0.4044 0.7662 0.036 Uiso 1 1 calc R . . . .
H24D H 0.7441 0.4615 0.7759 0.036 Uiso 1 1 calc R . . . .
C17F C 0.5671(9) -0.0539(4) 0.8933(2) 0.034(2) Uani 1 1 d . . . . .
H17A H 0.5302 -0.0212 0.8795 0.041 Uiso 1 1 calc R . . . .
H17B H 0.5670 -0.0500 0.9203 0.041 Uiso 1 1 calc R . . . .
C31 C 0.7697(9) 0.3198(3) 1.0202(2) 0.030(2) Uani 1 1 d . . . . .
H31C H 0.8519 0.2944 1.0166 0.036 Uiso 1 1 calc R . . . .
H31D H 0.8139 0.3505 1.0267 0.036 Uiso 1 1 calc R . . . .
C45 C 0.0796(9) 0.5364(3) 0.9007(2) 0.029(2) Uani 1 1 d . . . . .
H45C H 0.0086 0.5085 0.9054 0.035 Uiso 1 1 calc R . . . .
H45D H 0.1718 0.5229 0.8882 0.035 Uiso 1 1 calc R . . . .
C43F C 1.2268(10) 0.0890(3) 0.4829(2) 0.035(2) Uani 1 1 d . . . . .
H43A H 1.2690 0.1204 0.4890 0.042 Uiso 1 1 calc R . . . .
H43B H 1.3085 0.0627 0.4825 0.042 Uiso 1 1 calc R . . . .
C51 C 0.4276(9) 0.4373(3) 1.0857(2) 0.026(2) Uani 1 1 d . . . . .
H51C H 0.3587 0.4088 1.0895 0.031 Uiso 1 1 calc R . . . .
H51D H 0.5189 0.4261 1.0715 0.031 Uiso 1 1 calc R . . . .
C16 C 0.1765(9) 0.2284(3) 1.2243(2) 0.027(2) Uani 1 1 d . . . . .
H16C H 0.0759 0.2400 1.2335 0.033 Uiso 1 1 calc R . . . .
H16D H 0.2052 0.1971 1.2413 0.033 Uiso 1 1 calc R . . . .
C5B C 1.0874(9) 0.2577(3) 0.8314(2) 0.033(2) Uani 1 1 d . . . . .
H5BA H 1.1006 0.2909 0.8400 0.039 Uiso 1 1 calc R . . . .
H5BB H 1.1875 0.2414 0.8273 0.039 Uiso 1 1 calc R . . . .
C8F C 0.5686(10) 0.0398(3) 0.6074(2) 0.029(2) Uani 1 1 d . . . . .
H8FA H 0.4739 0.0605 0.6072 0.035 Uiso 1 1 calc R . . . .
H8FB H 0.6465 0.0609 0.6145 0.035 Uiso 1 1 calc R . . . .
C3B C 1.0589(9) 0.2206(3) 0.9013(2) 0.029(2) Uani 1 1 d . . . . .
H3BA H 1.0457 0.2545 0.9099 0.035 Uiso 1 1 calc R . . . .
H3BB H 1.1669 0.2119 0.8992 0.035 Uiso 1 1 calc R . . . .
C23B C 0.5378(10) 0.2203(3) 0.9186(2) 0.032(2) Uani 1 1 d . . . . .
H23E H 0.6364 0.2318 0.9233 0.039 Uiso 1 1 calc R . . . .
H23F H 0.4628 0.2476 0.9234 0.039 Uiso 1 1 calc R . . . .
C11F C 0.5052(10) -0.0424(3) 0.7074(2) 0.031(2) Uani 1 1 d . . . . .
H11A H 0.4226 -0.0626 0.7018 0.037 Uiso 1 1 calc R . . . .
H11B H 0.5982 -0.0637 0.7056 0.037 Uiso 1 1 calc R . . . .
C34B C 0.6443(9) 0.4044(3) 0.5296(2) 0.030(2) Uani 1 1 d . . . . .
H34E H 0.5520 0.3868 0.5272 0.036 Uiso 1 1 calc R . . . .
H34F H 0.6397 0.4377 0.5132 0.036 Uiso 1 1 calc R . . . .
C53 C 0.5558(10) 0.4060(3) 1.1476(2) 0.032(2) Uani 1 1 d . . . . .
H53C H 0.5880 0.4190 1.1701 0.039 Uiso 1 1 calc R . . . .
H53D H 0.6465 0.3967 1.1323 0.039 Uiso 1 1 calc R . . . .
C48F C 1.0013(10) 0.0067(4) 0.6546(2) 0.037(2) Uani 1 1 d . . . . .
H48A H 0.9608 -0.0248 0.6484 0.044 Uiso 1 1 calc R . . . .
H48B H 0.9175 0.0321 0.6562 0.044 Uiso 1 1 calc R . . . .
C45F C 1.1665(9) 0.0586(3) 0.5533(2) 0.033(2) Uani 1 1 d . . . . .
H45A H 1.2085 0.0898 0.5597 0.039 Uiso 1 1 calc R . . . .
H45B H 1.2483 0.0323 0.5527 0.039 Uiso 1 1 calc R . . . .
C2B C 0.9833(9) 0.1813(3) 0.9308(2) 0.026(2) Uani 1 1 d . . . . .
H2BA H 0.8742 0.1860 0.9294 0.031 Uiso 1 1 calc R . . . .
H2BB H 1.0128 0.1468 0.9248 0.031 Uiso 1 1 calc R . . . .
C19B C 0.7582(9) 0.1279(3) 0.9987(2) 0.030(2) Uani 1 1 d . . . . .
H19E H 0.7535 0.1177 0.9733 0.036 Uiso 1 1 calc R . . . .
H19F H 0.7161 0.1003 1.0175 0.036 Uiso 1 1 calc R . . . .
C22F C 0.4004(10) 0.3023(3) 0.3807(2) 0.037(2) Uani 1 1 d . . . . .
H22A H 0.5026 0.3148 0.3791 0.045 Uiso 1 1 calc R . . . .
H22B H 0.3307 0.3317 0.3840 0.045 Uiso 1 1 calc R . . . .
C10F C 0.5177(10) 0.0048(3) 0.6775(2) 0.031(2) Uani 1 1 d . . . . .
H10A H 0.4230 0.0254 0.6785 0.038 Uiso 1 1 calc R . . . .
H10B H 0.5973 0.0259 0.6838 0.038 Uiso 1 1 calc R . . . .
C52F C 0.9532(9) -0.0755(3) 0.7927(2) 0.032(2) Uani 1 1 d . . . . .
H52A H 0.9492 -0.1092 0.7841 0.038 Uiso 1 1 calc R . . . .
H52B H 0.8497 -0.0618 0.7962 0.038 Uiso 1 1 calc R . . . .
C9B C 1.1424(9) 0.3314(4) 0.6921(2) 0.035(2) Uani 1 1 d . . . . .
H9BA H 1.1939 0.3595 0.7003 0.042 Uiso 1 1 calc R . . . .
H9BB H 1.2194 0.3050 0.6864 0.042 Uiso 1 1 calc R . . . .
C28 C 0.7377(9) 0.3683(3) 0.9125(2) 0.030(2) Uani 1 1 d . . . . .
H28C H 0.6834 0.3394 0.9064 0.036 Uiso 1 1 calc R . . . .
H28D H 0.6643 0.3969 0.9152 0.036 Uiso 1 1 calc R . . . .
C36F C 0.7617(9) 0.0323(3) 0.8275(2) 0.034(2) Uani 1 1 d . . . . .
H36A H 0.7593 0.0130 0.8059 0.041 Uiso 1 1 calc R . . . .
H36B H 0.6582 0.0431 0.8349 0.041 Uiso 1 1 calc R . . . .
C54F C 1.0195(8) -0.0355(3) 0.8508(2) 0.031(2) Uani 1 1 d . . . . .
H54A H 1.0701 -0.0083 0.8334 0.037 Uiso 1 1 calc R . . . .
H54B H 1.0800 -0.0439 0.8730 0.037 Uiso 1 1 calc R . . . .
C24F C 0.4161(10) 0.2813(3) 0.4520(2) 0.034(2) Uani 1 1 d . . . . .
H24A H 0.3365 0.3062 0.4586 0.041 Uiso 1 1 calc R . . . .
H24B H 0.5106 0.2993 0.4475 0.041 Uiso 1 1 calc R . . . .
C38B C 1.2128(9) 0.0745(4) 0.9970(2) 0.035(2) Uani 1 1 d . . . . .
H38E H 1.2364 0.0759 1.0234 0.043 Uiso 1 1 calc R . . . .
H38F H 1.2510 0.1056 0.9812 0.043 Uiso 1 1 calc R . . . .
C53F C 1.0222(9) -0.0829(3) 0.8307(2) 0.031(2) Uani 1 1 d . . . . .
H53A H 1.1270 -0.0952 0.8269 0.037 Uiso 1 1 calc R . . . .
H53B H 0.9693 -0.1101 0.8477 0.037 Uiso 1 1 calc R . . . .
C54B C 1.0096(10) 0.2891(3) 0.4907(3) 0.040(2) Uani 1 1 d . . . . .
H54E H 1.1058 0.2756 0.4802 0.048 Uiso 1 1 calc R . . . .
H54F H 1.0305 0.3101 0.5102 0.048 Uiso 1 1 calc R . . . .
C31B C 0.6158(10) 0.3763(3) 0.6402(2) 0.032(2) Uani 1 1 d . . . . .
H31E H 0.7030 0.3949 0.6451 0.038 Uiso 1 1 calc R . . . .
H31F H 0.5262 0.3988 0.6437 0.038 Uiso 1 1 calc R . . . .
C8B C 1.0394(9) 0.3083(3) 0.7249(2) 0.032(2) Uani 1 1 d . . . . .
H8BA H 0.9553 0.3329 0.7287 0.038 Uiso 1 1 calc R . . . .
H8BB H 0.9978 0.2773 0.7180 0.038 Uiso 1 1 calc R . . . .
C13B C 1.2160(10) 0.4140(3) 0.5554(2) 0.039(2) Uani 1 1 d . . . . .
H13E H 1.2407 0.3824 0.5443 0.046 Uiso 1 1 calc R . . . .
H13F H 1.3093 0.4255 0.5637 0.046 Uiso 1 1 calc R . . . .
C39F C 1.1159(10) 0.1666(3) 0.3678(2) 0.036(2) Uani 1 1 d . . . . .
H39A H 1.1524 0.1969 0.3768 0.043 Uiso 1 1 calc R . . . .
H39B H 1.0251 0.1561 0.3837 0.043 Uiso 1 1 calc R . . . .
C42B C 1.2840(10) 0.0577(3) 0.8737(2) 0.035(2) Uani 1 1 d . . . . .
H42E H 1.1779 0.0499 0.8736 0.042 Uiso 1 1 calc R . . . .
H42F H 1.3441 0.0278 0.8668 0.042 Uiso 1 1 calc R . . . .
C45B C 1.2719(11) 0.1391(3) 0.7750(2) 0.039(2) Uani 1 1 d . . . . .
H45E H 1.3603 0.1603 0.7725 0.047 Uiso 1 1 calc R . . . .
H45F H 1.1859 0.1595 0.7845 0.047 Uiso 1 1 calc R . . . .
C29 C 0.8080(9) 0.3524(4) 0.9502(2) 0.035(2) Uani 1 1 d . . . . .
H29C H 0.8837 0.3246 0.9472 0.042 Uiso 1 1 calc R . . . .
H29D H 0.8597 0.3817 0.9565 0.042 Uiso 1 1 calc R . . . .
C16F C 0.4585(9) -0.0959(3) 0.8892(2) 0.030(2) Uani 1 1 d . . . . .
H16A H 0.4856 -0.1272 0.9064 0.036 Uiso 1 1 calc R . . . .
H16B H 0.3566 -0.0845 0.8975 0.036 Uiso 1 1 calc R . . . .
C40B C 1.2667(10) 0.0208(4) 0.9435(2) 0.037(2) Uani 1 1 d . . . . .
H40E H 1.1591 0.0163 0.9421 0.045 Uiso 1 1 calc R . . . .
H40F H 1.3204 -0.0110 0.9376 0.045 Uiso 1 1 calc R . . . .
C51F C 1.0360(10) -0.0400(4) 0.7620(2) 0.036(2) Uani 1 1 d . . . . .
H51A H 1.0410 -0.0064 0.7708 0.043 Uiso 1 1 calc R . . . .
H51B H 1.1392 -0.0538 0.7584 0.043 Uiso 1 1 calc R . . . .
C7B C 1.1121(9) 0.2942(4) 0.7616(2) 0.033(2) Uani 1 1 d . . . . .
H7BA H 1.1466 0.3257 0.7694 0.040 Uiso 1 1 calc R . . . .
H7BB H 1.2013 0.2719 0.7572 0.040 Uiso 1 1 calc R . . . .
C21F C 0.3746(10) 0.2845(3) 0.3432(2) 0.034(2) Uani 1 1 d . . . . .
H21A H 0.3930 0.3130 0.3225 0.040 Uiso 1 1 calc R . . . .
H21B H 0.2690 0.2758 0.3434 0.040 Uiso 1 1 calc R . . . .
C42F C 1.1671(9) 0.1001(4) 0.4442(2) 0.036(2) Uani 1 1 d . . . . .
H42A H 1.0896 0.1279 0.4443 0.043 Uiso 1 1 calc R . . . .
H42B H 1.1195 0.0694 0.4389 0.043 Uiso 1 1 calc R . . . .
C17B C 1.0740(10) 0.4224(3) 0.4457(2) 0.036(2) Uani 1 1 d . . . . .
H17E H 0.9916 0.4306 0.4640 0.044 Uiso 1 1 calc R . . . .
H17F H 1.0841 0.4523 0.4257 0.044 Uiso 1 1 calc R . . . .
C41F C 1.2872(9) 0.1156(4) 0.4125(2) 0.034(2) Uani 1 1 d . . . . .
H41A H 1.3305 0.1475 0.4173 0.040 Uiso 1 1 calc R . . . .
H41B H 1.3678 0.0888 0.4137 0.040 Uiso 1 1 calc R . . . .
C25 C 0.8917(9) 0.4165(3) 0.8092(2) 0.029(2) Uani 1 1 d . . . . .
H25C H 0.9609 0.3869 0.8061 0.034 Uiso 1 1 calc R . . . .
H25D H 0.9511 0.4446 0.8146 0.034 Uiso 1 1 calc R . . . .
C7F C 0.6095(10) 0.0271(3) 0.5679(2) 0.033(2) Uani 1 1 d . . . . .
H7FA H 0.5313 0.0061 0.5608 0.039 Uiso 1 1 calc R . . . .
H7FB H 0.7039 0.0063 0.5682 0.039 Uiso 1 1 calc R . . . .
C15F C 0.4583(10) -0.1088(3) 0.8488(2) 0.031(2) Uani 1 1 d . . . . .
H15A H 0.5507 -0.1291 0.8433 0.037 Uiso 1 1 calc R . . . .
H15B H 0.3734 -0.1306 0.8476 0.037 Uiso 1 1 calc R . . . .
C49F C 1.0665(10) -0.0049(4) 0.6927(2) 0.035(2) Uani 1 1 d . . . . .
H49A H 1.0940 0.0277 0.7003 0.042 Uiso 1 1 calc R . . . .
H49B H 1.1593 -0.0260 0.6899 0.042 Uiso 1 1 calc R . . . .
C9F C 0.5513(10) -0.0069(3) 0.6373(2) 0.033(2) Uani 1 1 d . . . . .
H9FA H 0.4701 -0.0271 0.6308 0.040 Uiso 1 1 calc R . . . .
H9FB H 0.6443 -0.0284 0.6365 0.040 Uiso 1 1 calc R . . . .
C54 C 0.4682(9) 0.3579(3) 1.1607(2) 0.029(2) Uani 1 1 d . . . . .
H54C H 0.4600 0.3395 1.1389 0.034 Uiso 1 1 calc R . . . .
H54D H 0.3662 0.3681 1.1699 0.034 Uiso 1 1 calc R . . . .
C10B C 1.0700(10) 0.3519(4) 0.6559(2) 0.039(2) Uani 1 1 d . . . . .
H10E H 1.0115 0.3247 0.6486 0.047 Uiso 1 1 calc R . . . .
H10F H 0.9996 0.3805 0.6608 0.047 Uiso 1 1 calc R . . . .
C32F C 0.7087(11) 0.1530(3) 0.7204(2) 0.043(3) Uani 1 1 d . . . . .
H32A H 0.6182 0.1689 0.7319 0.052 Uiso 1 1 calc R . . . .
H32B H 0.7873 0.1782 0.7174 0.052 Uiso 1 1 calc R . . . .
C44B C 1.2983(10) 0.0922(3) 0.8035(2) 0.033(2) Uani 1 1 d . . . . .
H44E H 1.3890 0.0734 0.7948 0.039 Uiso 1 1 calc R . . . .
H44F H 1.2137 0.0697 0.8042 0.039 Uiso 1 1 calc R . . . .
C11B C 1.1771(10) 0.3703(4) 0.6233(2) 0.038(2) Uani 1 1 d . . . . .
H11E H 1.2314 0.3403 0.6146 0.045 Uiso 1 1 calc R . . . .
H11F H 1.2512 0.3910 0.6325 0.045 Uiso 1 1 calc R . . . .
C38F C 1.0755(9) 0.1811(4) 0.3267(2) 0.034(2) Uani 1 1 d . . . . .
H38A H 1.0481 0.1503 0.3166 0.041 Uiso 1 1 calc R . . . .
H38B H 1.1626 0.1955 0.3110 0.041 Uiso 1 1 calc R . . . .
C18F C 0.7258(9) -0.0648(3) 0.8784(2) 0.030(2) Uani 1 1 d . . . . .
H18A H 0.7232 -0.0812 0.8554 0.036 Uiso 1 1 calc R . . . .
H18B H 0.7746 -0.0896 0.8976 0.036 Uiso 1 1 calc R . . . .
C20 C 0.6807(9) 0.5272(3) 0.6635(2) 0.030(2) Uani 1 1 d . . . . .
H20C H 0.6501 0.4993 0.6505 0.036 Uiso 1 1 calc R . . . .
H20D H 0.7649 0.5440 0.6480 0.036 Uiso 1 1 calc R . . . .
C44F C 1.1082(9) 0.0705(3) 0.5143(2) 0.031(2) Uani 1 1 d . . . . .
H44A H 1.0271 0.0971 0.5148 0.038 Uiso 1 1 calc R . . . .
H44B H 1.0652 0.0395 0.5080 0.038 Uiso 1 1 calc R . . . .
C20B C 0.6624(10) 0.1768(4) 1.0008(3) 0.040(2) Uani 1 1 d . . . . .
H20E H 0.6540 0.1836 1.0274 0.047 Uiso 1 1 calc R . . . .
H20F H 0.7142 0.2055 0.9854 0.047 Uiso 1 1 calc R . . . .
C28F C 0.5381(12) 0.2245(3) 0.5899(2) 0.047(3) Uani 1 1 d . . . . .
H28A H 0.6199 0.2486 0.5850 0.056 Uiso 1 1 calc R . . . .
H28B H 0.4518 0.2420 0.6020 0.056 Uiso 1 1 calc R . . . .
C41B C 1.3154(10) 0.0649(3) 0.9134(2) 0.037(2) Uani 1 1 d . . . . .
H41E H 1.2635 0.0968 0.9195 0.044 Uiso 1 1 calc R . . . .
H41F H 1.4236 0.0689 0.9143 0.044 Uiso 1 1 calc R . . . .
C40F C 1.2324(10) 0.1241(4) 0.3725(2) 0.040(2) Uani 1 1 d . . . . .
H40A H 1.3178 0.1323 0.3540 0.048 Uiso 1 1 calc R . . . .
H40B H 1.1907 0.0923 0.3673 0.048 Uiso 1 1 calc R . . . .
C27 C 0.8512(9) 0.3848(3) 0.8798(2) 0.033(2) Uani 1 1 d . . . . .
H27C H 0.9071 0.4132 0.8862 0.039 Uiso 1 1 calc R . . . .
H27D H 0.9232 0.3560 0.8768 0.039 Uiso 1 1 calc R . . . .
C46F C 1.0491(9) 0.0398(3) 0.5841(2) 0.031(2) Uani 1 1 d . . . . .
H46A H 1.0055 0.0090 0.5776 0.037 Uiso 1 1 calc R . . . .
H46B H 0.9683 0.0664 0.5853 0.037 Uiso 1 1 calc R . . . .
C43B C 1.3162(10) 0.1030(3) 0.8436(2) 0.034(2) Uani 1 1 d . . . . .
H43E H 1.4193 0.1132 0.8452 0.041 Uiso 1 1 calc R . . . .
H43F H 1.2483 0.1321 0.8488 0.041 Uiso 1 1 calc R . . . .
C22B C 0.5028(10) 0.1722(3) 0.9461(2) 0.034(2) Uani 1 1 d . . . . .
H22E H 0.4016 0.1622 0.9420 0.041 Uiso 1 1 calc R . . . .
H22F H 0.5734 0.1444 0.9397 0.041 Uiso 1 1 calc R . . . .
C33F C 0.7579(11) 0.1076(3) 0.7480(2) 0.040(2) Uani 1 1 d . . . . .
H33A H 0.6819 0.0815 0.7507 0.048 Uiso 1 1 calc R . . . .
H33B H 0.8520 0.0925 0.7376 0.048 Uiso 1 1 calc R . . . .
C12B C 1.1097(10) 0.4017(4) 0.5897(2) 0.043(3) Uani 1 1 d . . . . .
H12E H 1.0265 0.3830 0.5825 0.052 Uiso 1 1 calc R . . . .
H12F H 1.0674 0.4341 0.5975 0.052 Uiso 1 1 calc R . . . .
C47F C 1.1125(10) 0.0270(3) 0.6230(2) 0.034(2) Uani 1 1 d . . . . .
H47A H 1.1956 0.0014 0.6213 0.041 Uiso 1 1 calc R . . . .
H47B H 1.1540 0.0582 0.6295 0.041 Uiso 1 1 calc R . . . .
C53B C 0.9145(11) 0.2445(3) 0.5089(3) 0.044(3) Uani 1 1 d . . . . .
H53E H 0.8211 0.2584 0.5206 0.052 Uiso 1 1 calc R . . . .
H53F H 0.8875 0.2254 0.4888 0.052 Uiso 1 1 calc R . . . .
C23F C 0.3818(10) 0.2629(3) 0.4158(2) 0.035(2) Uani 1 1 d . . . . .
H23A H 0.2779 0.2518 0.4185 0.042 Uiso 1 1 calc R . . . .
H23B H 0.4477 0.2328 0.4122 0.042 Uiso 1 1 calc R . . . .
C15B C 1.2498(11) 0.4555(4) 0.4872(3) 0.047(3) Uani 1 1 d . . . . .
H15E H 1.2276 0.4884 0.4713 0.056 Uiso 1 1 calc R . . . .
H15F H 1.3570 0.4540 0.4916 0.056 Uiso 1 1 calc R . . . .
C27F C 0.4952(12) 0.2115(4) 0.5525(3) 0.053(3) Uani 1 1 d . . . . .
H27A H 0.5783 0.1909 0.5419 0.063 Uiso 1 1 calc R . . . .
H27B H 0.4081 0.1897 0.5575 0.063 Uiso 1 1 calc R . . . .
C48B C 1.1612(12) 0.1587(4) 0.6702(2) 0.046(3) Uani 1 1 d . . . . .
H48E H 1.2523 0.1431 0.6587 0.055 Uiso 1 1 calc R . . . .
H48F H 1.0845 0.1327 0.6744 0.055 Uiso 1 1 calc R . . . .
C35F C 0.8539(10) 0.0801(3) 0.8150(3) 0.039(2) Uani 1 1 d . . . . .
H35A H 0.8719 0.0955 0.8377 0.047 Uiso 1 1 calc R . . . .
H35B H 0.9519 0.0693 0.8037 0.047 Uiso 1 1 calc R . . . .
C31F C 0.6757(12) 0.1433(4) 0.6819(3) 0.053(3) Uani 1 1 d . . . . .
H31A H 0.5963 0.1183 0.6848 0.064 Uiso 1 1 calc R . . . .
H31B H 0.7659 0.1272 0.6703 0.064 Uiso 1 1 calc R . . . .
C34F C 0.7812(11) 0.1213(4) 0.7863(2) 0.043(3) Uani 1 1 d . . . . .
H34A H 0.6831 0.1316 0.7978 0.052 Uiso 1 1 calc R . . . .
H34B H 0.8433 0.1515 0.7827 0.052 Uiso 1 1 calc R . . . .
C39B C 1.2946(10) 0.0280(3) 0.9836(2) 0.037(2) Uani 1 1 d . . . . .
H39E H 1.4028 0.0311 0.9853 0.044 Uiso 1 1 calc R . . . .
H39F H 1.2640 -0.0028 1.0010 0.044 Uiso 1 1 calc R . . . .
C30F C 0.6281(12) 0.1888(3) 0.6548(2) 0.048(3) Uani 1 1 d . . . . .
H30A H 0.7100 0.2129 0.6508 0.057 Uiso 1 1 calc R . . . .
H30B H 0.5415 0.2061 0.6671 0.057 Uiso 1 1 calc R . . . .
C50B C 1.0727(12) 0.1865(4) 0.6052(2) 0.048(3) Uani 1 1 d . . . . .
H50E H 1.1643 0.1702 0.5945 0.058 Uiso 1 1 calc R . . . .
H50F H 0.9965 0.1604 0.6105 0.058 Uiso 1 1 calc R . . . .
C14B C 1.1595(10) 0.4543(4) 0.5251(3) 0.043(3) Uani 1 1 d . . . . .
H14E H 1.1618 0.4881 0.5336 0.051 Uiso 1 1 calc R . . . .
H14F H 1.0546 0.4480 0.5215 0.051 Uiso 1 1 calc R . . . .
C49B C 1.1061(13) 0.2038(4) 0.6423(2) 0.052(3) Uani 1 1 d . . . . .
H49E H 1.0148 0.2197 0.6536 0.062 Uiso 1 1 calc R . . . .
H49F H 1.1829 0.2298 0.6374 0.062 Uiso 1 1 calc R . . . .
C46B C 1.2418(11) 0.1267(3) 0.7357(2) 0.040(2) Uani 1 1 d . . . . .
H46E H 1.3329 0.1104 0.7247 0.048 Uiso 1 1 calc R . . . .
H46F H 1.1623 0.1017 0.7386 0.048 Uiso 1 1 calc R . . . .
C52B C 0.9923(12) 0.2076(4) 0.5390(2) 0.051(3) Uani 1 1 d . . . . .
H52E H 1.0900 0.1965 0.5277 0.061 Uiso 1 1 calc R . . . .
H52F H 0.9322 0.1770 0.5457 0.061 Uiso 1 1 calc R . . . .
C16B C 1.2200(11) 0.4137(4) 0.4663(3) 0.052(3) Uani 1 1 d . . . . .
H16E H 1.2145 0.3816 0.4842 0.063 Uiso 1 1 calc R . . . .
H16F H 1.3042 0.4096 0.4474 0.063 Uiso 1 1 calc R . . . .
C21B C 0.5096(11) 0.1759(4) 0.9879(3) 0.045(3) Uani 1 1 d . . . . .
H21E H 0.4533 0.2072 0.9934 0.054 Uiso 1 1 calc R . . . .
H21F H 0.4589 0.1465 1.0027 0.054 Uiso 1 1 calc R . . . .
C47B C 1.1956(12) 0.1728(4) 0.7086(2) 0.049(3) Uani 1 1 d . . . . .
H47E H 1.2764 0.1972 0.7047 0.059 Uiso 1 1 calc R . . . .
H47F H 1.1062 0.1898 0.7198 0.059 Uiso 1 1 calc R . . . .
C51B C 1.0180(12) 0.2290(4) 0.5757(2) 0.050(3) Uani 1 1 d . . . . .
H51E H 1.0924 0.2557 0.5703 0.060 Uiso 1 1 calc R . . . .
H51F H 0.9238 0.2447 0.5855 0.060 Uiso 1 1 calc R . . . .
C36B C 0.7637(10) 0.3617(4) 0.4752(2) 0.044(3) Uani 1 1 d . . . . .
H36E H 0.7464 0.3947 0.4590 0.053 Uiso 1 1 calc R . . . .
H36F H 0.6737 0.3418 0.4753 0.053 Uiso 1 1 calc R . . . .
C18B C 1.0340(10) 0.3775(4) 0.4281(3) 0.044(3) Uani 1 1 d . . . . .
H18E H 1.1288 0.3600 0.4206 0.053 Uiso 1 1 calc R . . . .
H18F H 0.9868 0.3912 0.4045 0.053 Uiso 1 1 calc R . . . .
C29F C 0.5868(13) 0.1790(4) 0.6168(3) 0.055(3) Uani 1 1 d . . . . .
H29A H 0.6737 0.1620 0.6045 0.066 Uiso 1 1 calc R . . . .
H29B H 0.5055 0.1547 0.6208 0.066 Uiso 1 1 calc R . . . .
C26F C 0.4578(12) 0.2553(4) 0.5225(2) 0.048(3) Uani 1 1 d . . . . .
H26A H 0.3682 0.2743 0.5318 0.058 Uiso 1 1 calc R . . . .
H26B H 0.5409 0.2789 0.5186 0.058 Uiso 1 1 calc R . . . .
B2 B 0.5727(12) 0.3500(4) 1.2405(3) 0.035(3) Uani 1 1 d . . . . .
H2C H 0.6428 0.3773 1.2333 0.053 Uiso 1 1 calc GR . . . .
H2D H 0.6093 0.3260 1.2615 0.053 Uiso 1 1 calc GR . . . .
H2E H 0.4752 0.3646 1.2482 0.053 Uiso 1 1 calc GR . . . .
B1F B 0.7402(12) 0.1768(4) 0.2737(3) 0.036(3) Uani 1 1 d . . . . .
H1FC H 0.6362 0.1691 0.2718 0.053 Uiso 1 1 calc GR . . . .
H1FD H 0.8045 0.1467 0.2701 0.053 Uiso 1 1 calc GR . . . .
H1FE H 0.7681 0.2053 0.2543 0.053 Uiso 1 1 calc GR . . . .
B1B B 0.9765(12) 0.1482(4) 1.0570(3) 0.038(3) Uani 1 1 d . . . . .
H1BC H 0.9420 0.1196 1.0755 0.057 Uiso 1 1 calc GR . . . .
H1BD H 0.9182 0.1793 1.0613 0.057 Uiso 1 1 calc GR . . . .
H1BE H 1.0819 0.1531 1.0597 0.057 Uiso 1 1 calc GR . . . .
B2F B 0.8446(12) 0.0282(5) 0.9088(3) 0.042(3) Uani 1 1 d . . . . .
H2FC H 0.9164 0.0551 0.9024 0.062 Uiso 1 1 calc GR . . . .
H2FD H 0.8747 0.0050 0.9311 0.062 Uiso 1 1 calc GR . . . .
H2FE H 0.7457 0.0435 0.9144 0.062 Uiso 1 1 calc GR . . . .
B1 B 0.3294(13) 0.5279(4) 0.6153(3) 0.039(3) Uani 1 1 d . . . . .
H1C H 0.3504 0.5576 0.5963 0.058 Uiso 1 1 calc GR . . . .
H1D H 0.2254 0.5191 0.6148 0.058 Uiso 1 1 calc GR . . . .
H1E H 0.3950 0.4989 0.6096 0.058 Uiso 1 1 calc GR . . . .
B2B B 0.8565(14) 0.2895(5) 0.4160(3) 0.051(3) Uani 1 1 d . . . . .
H2BC H 0.9445 0.2718 0.4055 0.076 Uiso 1 1 calc GR . . . .
H2BD H 0.8107 0.3124 0.3957 0.076 Uiso 1 1 calc GR . . . .
H2BE H 0.7848 0.2644 0.4279 0.076 Uiso 1 1 calc GR . . . .

loop_
_atom_site_aniso_label
_atom_site_aniso_U_11
_atom_site_aniso_U_22
_atom_site_aniso_U_33
_atom_site_aniso_U_23
_atom_site_aniso_U_13
_atom_site_aniso_U_12
P1F 0.0222(13) 0.0218(12) 0.0234(12) -0.0016(10) -0.0064(9) -0.0030(10)
P1 0.0287(14) 0.0183(12) 0.0247(12) -0.0031(10) -0.0059(10) 0.0001(10)
P2 0.0203(13) 0.0271(13) 0.0279(13) -0.0029(10) -0.0050(10) -0.0047(10)
P2F 0.0240(14) 0.0358(14) 0.0298(13) -0.0063(11) -0.0059(10) -0.0012(11)
P1B 0.0230(14) 0.0348(14) 0.0304(13) -0.0082(11) -0.0064(10) 0.0001(11)
P2B 0.0377(15) 0.0395(15) 0.0263(13) -0.0072(11) -0.0030(11) -0.0014(12)
C19F 0.025(3) 0.014(3) 0.025(3) 0.003(3) -0.005(3) 0.000(3)
C2 0.012(5) 0.030(5) 0.028(5) -0.012(4) 0.000(4) -0.007(4)
C3F 0.011(5) 0.027(5) 0.034(5) -0.007(4) -0.010(4) -0.005(4)
C21 0.022(5) 0.036(6) 0.024(5) -0.003(4) -0.002(4) -0.008(4)
C35B 0.026(5) 0.037(6) 0.024(5) -0.006(4) -0.002(4) -0.001(4)
C22 0.019(5) 0.016(5) 0.030(5) -0.004(4) 0.008(4) 0.000(4)
C14 0.018(5) 0.023(5) 0.028(5) -0.007(4) -0.007(4) -0.003(4)
C41 0.025(5) 0.029(5) 0.036(5) -0.010(4) -0.016(4) 0.006(4)
C39 0.027(5) 0.026(5) 0.029(5) 0.003(4) -0.007(4) -0.001(4)
C7 0.033(5) 0.021(5) 0.029(5) -0.005(4) 0.000(4) -0.001(4)
C12 0.025(5) 0.021(5) 0.023(5) -0.008(4) -0.003(4) -0.008(4)
C50 0.023(5) 0.029(5) 0.033(5) 0.003(4) -0.004(4) 0.002(4)
C13 0.020(5) 0.021(5) 0.030(5) -0.011(4) -0.005(4) 0.002(4)
C48 0.017(5) 0.033(5) 0.030(5) -0.001(4) -0.004(4) -0.004(4)
C30B 0.031(5) 0.031(5) 0.022(5) -0.010(4) -0.001(4) 0.004(4)
C27B 0.039(6) 0.014(5) 0.027(5) -0.004(4) -0.002(4) -0.006(4)
C52 0.031(5) 0.019(5) 0.038(5) -0.002(4) -0.004(4) -0.011(4)
C40 0.022(5) 0.023(5) 0.034(5) -0.004(4) 0.002(4) -0.004(4)
C32 0.024(5) 0.034(5) 0.019(5) -0.004(4) 0.000(4) -0.005(4)
C5 0.018(5) 0.028(5) 0.030(5) -0.001(4) -0.003(4) 0.006(4)
C20F 0.025(4) 0.025(4) 0.027(4) 0.004(3) -0.006(3) 0.002(3)
C15 0.020(5) 0.034(5) 0.025(5) 0.000(4) -0.005(4) -0.004(4)
C35 0.029(5) 0.018(5) 0.024(5) -0.001(4) 0.004(4) -0.010(4)
C4 0.022(5) 0.025(5) 0.027(5) -0.008(4) 0.002(4) 0.008(4)
C30 0.029(5) 0.030(5) 0.024(5) -0.009(4) -0.003(4) -0.006(4)
C32B 0.035(6) 0.028(5) 0.025(5) -0.013(4) 0.003(4) -0.006(4)
C33 0.027(5) 0.024(5) 0.026(5) -0.007(4) 0.011(4) -0.004(4)
C6B 0.029(5) 0.026(5) 0.036(5) -0.012(4) -0.004(4) 0.000(4)
C26B 0.020(5) 0.038(6) 0.025(5) -0.003(4) 0.004(4) -0.010(4)
C47 0.022(5) 0.036(6) 0.030(5) -0.008(4) 0.002(4) -0.007(4)
C12F 0.019(5) 0.046(6) 0.024(5) -0.012(4) -0.002(4) -0.014(4)
C6F 0.025(5) 0.034(6) 0.029(5) -0.008(4) -0.002(4) 0.004(4)
C37 0.032(6) 0.029(5) 0.015(4) -0.002(4) -0.005(4) -0.002(4)
C24B 0.019(5) 0.021(5) 0.035(5) -0.003(4) 0.004(4) -0.008(4)
C34 0.029(5) 0.036(6) 0.022(5) -0.013(4) 0.001(4) -0.003(4)
C28B 0.029(5) 0.032(5) 0.021(5) -0.003(4) 0.001(4) -0.008(4)
C13F 0.032(5) 0.041(6) 0.016(5) -0.013(4) -0.005(4) -0.004(4)
C8 0.031(5) 0.028(5) 0.030(5) -0.004(4) -0.003(4) -0.006(4)
C6 0.025(5) 0.025(5) 0.032(5) -0.003(4) 0.001(4) 0.002(4)
C38 0.029(6) 0.019(5) 0.029(5) 0.002(4) -0.007(4) -0.006(4)
C42 0.025(5) 0.028(5) 0.031(5) -0.011(4) -0.005(4) 0.002(4)
C3 0.017(5) 0.019(5) 0.028(5) -0.003(4) -0.006(4) 0.001(4)
C29B 0.030(5) 0.035(6) 0.029(5) -0.008(4) -0.004(4) -0.003(4)
C14F 0.019(5) 0.030(5) 0.028(5) -0.010(4) -0.004(4) -0.003(4)
C1 0.017(5) 0.023(5) 0.033(5) -0.007(4) -0.008(4) 0.001(4)
C2F 0.013(5) 0.022(5) 0.025(5) -0.003(4) -0.004(4) 0.002(4)
C5F 0.017(5) 0.038(6) 0.027(5) 0.001(4) -0.003(4) -0.001(4)
C25B 0.035(6) 0.027(5) 0.031(5) -0.013(4) -0.001(4) -0.005(4)
C23 0.020(5) 0.028(5) 0.033(5) -0.011(4) 0.000(4) -0.011(4)
C25F 0.050(7) 0.023(5) 0.055(7) -0.012(5) -0.024(5) 0.010(5)
C26 0.028(5) 0.036(6) 0.027(5) -0.010(4) -0.002(4) -0.006(4)
C4F 0.030(5) 0.023(5) 0.023(5) -0.004(4) -0.004(4) 0.009(4)
C37B 0.028(5) 0.027(5) 0.022(5) -0.006(4) -0.004(4) -0.007(4)
C43 0.029(5) 0.028(5) 0.030(5) -0.006(4) -0.006(4) 0.004(4)
C46 0.017(5) 0.041(6) 0.028(5) -0.007(4) -0.005(4) 0.002(4)
C19 0.031(5) 0.027(5) 0.027(5) 0.003(4) 0.001(4) -0.014(4)
C17 0.029(5) 0.034(5) 0.019(5) -0.006(4) 0.002(4) -0.008(4)
C11 0.030(5) 0.029(5) 0.022(5) -0.001(4) -0.004(4) -0.005(4)
C50F 0.022(5) 0.035(6) 0.038(6) -0.007(4) 0.007(4) 0.001(4)
C49 0.024(5) 0.032(5) 0.033(5) -0.008(4) -0.005(4) -0.008(4)
C4B 0.028(5) 0.032(5) 0.037(6) 0.000(4) -0.004(4) -0.014(4)
C44 0.018(5) 0.029(5) 0.032(5) -0.009(4) -0.001(4) 0.003(4)
C1F 0.019(5) 0.029(5) 0.026(5) -0.004(4) -0.005(4) -0.010(4)
C1B 0.028(5) 0.019(5) 0.035(5) 0.005(4) 0.000(4) -0.010(4)
C9 0.036(6) 0.025(5) 0.027(5) -0.005(4) -0.002(4) 0.002(4)
C33B 0.037(6) 0.027(5) 0.032(5) -0.005(4) -0.003(4) -0.003(4)
C36 0.022(5) 0.023(5) 0.028(5) -0.004(4) -0.005(4) -0.006(4)
C18 0.021(5) 0.030(5) 0.023(5) 0.003(4) -0.004(4) -0.003(4)
C37F 0.032(6) 0.026(5) 0.034(5) -0.008(4) -0.004(4) 0.003(4)
C10 0.036(6) 0.025(5) 0.026(5) -0.007(4) -0.001(4) -0.008(4)
C24 0.031(5) 0.040(6) 0.020(5) -0.003(4) -0.003(4) -0.008(4)
C17F 0.027(6) 0.049(6) 0.028(5) -0.006(4) -0.001(4) -0.004(5)
C31 0.026(5) 0.031(5) 0.030(5) -0.005(4) 0.001(4) 0.002(4)
C45 0.020(5) 0.034(6) 0.034(5) -0.005(4) 0.000(4) 0.000(4)
C43F 0.033(6) 0.036(6) 0.037(6) 0.001(4) -0.012(5) 0.001(4)
C51 0.023(5) 0.021(5) 0.035(5) -0.003(4) 0.001(4) -0.006(4)
C16 0.029(5) 0.028(5) 0.026(5) -0.006(4) 0.002(4) -0.010(4)
C5B 0.021(5) 0.043(6) 0.034(5) -0.005(4) -0.001(4) -0.008(4)
C8F 0.033(6) 0.029(5) 0.028(5) -0.008(4) -0.007(4) -0.007(4)
C3B 0.025(5) 0.027(5) 0.038(5) -0.004(4) -0.002(4) -0.015(4)
C23B 0.036(6) 0.037(6) 0.026(5) -0.006(4) -0.001(4) -0.012(4)
C11F 0.034(6) 0.037(6) 0.025(5) -0.009(4) -0.007(4) -0.004(4)
C34B 0.031(6) 0.035(6) 0.024(5) -0.007(4) 0.003(4) -0.003(4)
C53 0.032(6) 0.033(6) 0.031(5) 0.003(4) -0.009(4) -0.008(4)
C48F 0.028(6) 0.042(6) 0.039(6) -0.003(5) -0.003(5) 0.001(5)
C45F 0.029(5) 0.030(5) 0.042(6) -0.015(4) -0.003(5) -0.002(4)
C2B 0.017(5) 0.022(5) 0.039(5) -0.003(4) -0.007(4) -0.010(4)
C19B 0.029(5) 0.037(6) 0.028(5) -0.011(4) -0.011(4) 0.003(4)
C22F 0.031(6) 0.026(5) 0.053(6) -0.001(5) 0.000(5) 0.008(4)
C10F 0.034(6) 0.034(6) 0.028(5) -0.007(4) -0.006(4) -0.013(4)
C52F 0.020(5) 0.035(6) 0.042(6) -0.011(4) 0.000(4) 0.000(4)
C9B 0.024(5) 0.055(6) 0.026(5) -0.011(5) 0.006(4) -0.006(5)
C28 0.035(6) 0.033(5) 0.022(5) -0.002(4) -0.003(4) -0.014(4)
C36F 0.022(5) 0.036(6) 0.044(6) -0.008(5) -0.004(4) -0.001(4)
C54F 0.009(5) 0.045(6) 0.039(5) -0.004(5) -0.002(4) -0.001(4)
C24F 0.027(6) 0.027(5) 0.048(6) -0.007(5) 0.001(4) 0.000(4)
C38B 0.026(6) 0.056(7) 0.025(5) -0.002(5) -0.009(4) -0.005(5)
C53F 0.018(5) 0.037(6) 0.037(5) -0.004(4) -0.001(4) -0.002(4)
C54B 0.036(6) 0.035(6) 0.047(6) -0.002(5) -0.005(5) 0.016(5)
C31B 0.035(6) 0.031(6) 0.028(5) -0.003(4) -0.002(4) -0.004(4)
C8B 0.032(6) 0.029(5) 0.036(6) -0.009(4) -0.010(4) 0.012(4)
C13B 0.034(6) 0.040(6) 0.044(6) -0.010(5) -0.005(5) 0.002(5)
C39F 0.025(5) 0.040(6) 0.041(6) -0.002(5) 0.001(4) 0.001(5)
C42B 0.036(6) 0.033(6) 0.036(6) -0.001(4) -0.009(4) 0.002(4)
C45B 0.052(7) 0.028(6) 0.040(6) -0.012(5) -0.005(5) 0.007(5)
C29 0.028(6) 0.044(6) 0.030(5) -0.002(4) 0.002(4) -0.001(5)
C16F 0.017(5) 0.042(6) 0.032(5) -0.001(4) -0.001(4) -0.012(4)
C40B 0.030(6) 0.047(6) 0.034(6) -0.004(5) -0.004(4) 0.007(5)
C51F 0.028(6) 0.054(6) 0.027(5) -0.010(5) 0.001(4) -0.013(5)
C7B 0.022(5) 0.053(6) 0.028(5) -0.016(5) 0.002(4) -0.003(5)
C21F 0.030(6) 0.030(5) 0.036(6) 0.005(4) 0.002(4) 0.003(4)
C42F 0.022(5) 0.043(6) 0.045(6) -0.010(5) -0.011(5) -0.009(4)
C17B 0.036(6) 0.032(6) 0.040(6) 0.002(4) -0.008(5) -0.004(5)
C41F 0.025(5) 0.043(6) 0.033(5) -0.005(4) -0.007(4) -0.004(4)
C25 0.026(5) 0.031(5) 0.032(5) -0.010(4) -0.006(4) -0.010(4)
C7F 0.034(6) 0.034(6) 0.027(5) 0.002(4) 0.003(4) -0.003(4)
C15F 0.027(5) 0.036(6) 0.029(5) -0.002(4) -0.003(4) -0.005(4)
C49F 0.031(6) 0.043(6) 0.033(6) -0.006(4) -0.005(4) -0.014(5)
C9F 0.038(6) 0.039(6) 0.022(5) -0.005(4) -0.002(4) -0.002(4)
C54 0.016(5) 0.033(5) 0.036(5) -0.003(4) 0.002(4) 0.001(4)
C10B 0.042(6) 0.038(6) 0.038(6) -0.006(5) -0.013(5) 0.006(5)
C32F 0.057(7) 0.030(6) 0.044(6) -0.008(5) -0.010(5) -0.010(5)
C44B 0.036(6) 0.031(5) 0.029(5) 0.001(4) -0.001(4) 0.000(4)
C11B 0.027(6) 0.054(7) 0.032(6) -0.012(5) -0.001(4) 0.006(5)
C38F 0.021(5) 0.059(7) 0.023(5) -0.006(4) -0.004(4) -0.006(5)
C18F 0.018(5) 0.038(6) 0.035(5) -0.002(4) -0.008(4) 0.000(4)
C20 0.017(5) 0.027(5) 0.043(6) 0.002(4) 0.000(4) 0.004(4)
C44F 0.027(5) 0.028(5) 0.041(6) -0.007(4) -0.013(4) -0.001(4)
C20B 0.035(6) 0.051(7) 0.037(6) -0.026(5) 0.002(5) 0.011(5)
C28F 0.072(8) 0.031(6) 0.039(6) -0.003(5) -0.012(5) -0.002(5)
C41B 0.039(6) 0.034(6) 0.040(6) -0.011(5) -0.011(5) 0.006(5)
C40F 0.035(6) 0.042(6) 0.045(6) -0.009(5) 0.000(5) -0.009(5)
C27 0.028(5) 0.041(6) 0.029(5) -0.002(4) -0.001(4) -0.004(4)
C46F 0.018(5) 0.038(6) 0.037(5) -0.007(4) -0.010(4) 0.009(4)
C43B 0.034(6) 0.033(6) 0.038(6) -0.013(5) -0.005(4) -0.001(4)
C22B 0.027(5) 0.036(6) 0.039(6) -0.001(5) 0.002(4) -0.004(4)
C33F 0.040(6) 0.030(6) 0.048(6) -0.001(5) -0.006(5) -0.001(5)
C12B 0.041(6) 0.049(7) 0.040(6) -0.006(5) -0.007(5) -0.003(5)
C47F 0.037(6) 0.032(6) 0.033(5) -0.008(4) 0.003(5) -0.006(4)
C53B 0.059(7) 0.034(6) 0.038(6) -0.006(5) -0.004(5) 0.001(5)
C23F 0.024(5) 0.037(6) 0.043(6) -0.002(5) -0.004(4) 0.003(4)
C15B 0.034(6) 0.057(7) 0.045(6) 0.002(5) -0.003(5) 0.005(5)
C27F 0.067(8) 0.034(6) 0.058(7) 0.001(5) -0.023(6) 0.004(5)
C48B 0.066(7) 0.039(6) 0.033(6) -0.003(5) -0.014(5) 0.005(5)
C35F 0.033(6) 0.037(6) 0.049(6) -0.010(5) -0.004(5) -0.008(5)
C31F 0.067(8) 0.041(7) 0.052(7) -0.002(5) -0.016(6) -0.007(6)
C34F 0.045(6) 0.045(6) 0.037(6) 0.002(5) -0.004(5) -0.003(5)
C39B 0.025(5) 0.041(6) 0.045(6) -0.010(5) -0.003(4) 0.007(5)
C30F 0.078(8) 0.027(6) 0.039(6) -0.005(5) -0.010(5) -0.010(5)
C50B 0.073(8) 0.039(6) 0.031(6) -0.003(5) -0.003(5) 0.006(5)
C14B 0.034(6) 0.037(6) 0.056(7) -0.001(5) -0.007(5) 0.000(5)
C49B 0.082(8) 0.044(7) 0.031(6) -0.007(5) -0.011(5) 0.012(6)
C46B 0.056(7) 0.035(6) 0.028(5) 0.000(4) -0.006(5) 0.007(5)
C52B 0.073(8) 0.041(6) 0.034(6) 0.005(5) 0.001(5) 0.016(6)
C16B 0.055(7) 0.050(7) 0.050(7) -0.007(6) 0.002(6) 0.006(6)
C21B 0.046(7) 0.048(7) 0.041(6) -0.005(5) 0.000(5) 0.000(5)
C47B 0.081(8) 0.032(6) 0.035(6) -0.008(5) 0.001(5) -0.007(5)
C51B 0.060(7) 0.055(7) 0.036(6) -0.012(5) -0.011(5) 0.014(6)
C36B 0.041(6) 0.063(7) 0.030(6) -0.003(5) -0.014(5) -0.010(5)
C18B 0.040(6) 0.040(6) 0.048(6) -0.003(5) 0.012(5) -0.005(5)
C29F 0.069(8) 0.046(7) 0.051(7) 0.000(5) -0.023(6) -0.008(6)
C26F 0.064(7) 0.040(6) 0.040(6) -0.007(5) -0.001(5) -0.003(5)
B2 0.035(7) 0.050(7) 0.022(6) -0.007(5) 0.002(5) -0.016(6)
B1F 0.042(7) 0.038(7) 0.025(6) 0.008(5) -0.012(5) 0.000(5)
B1B 0.037(7) 0.040(7) 0.042(7) -0.016(5) -0.016(5) 0.001(5)
B2F 0.026(7) 0.069(9) 0.032(6) -0.012(6) -0.006(5) -0.003(6)
B1 0.050(8) 0.038(7) 0.029(6) -0.008(5) -0.009(5) 0.009(6)
B2B 0.062(9) 0.059(9) 0.037(7) -0.024(6) -0.013(6) 0.008(7)

loop_
_atom_type_symbol
_atom_type_description
_atom_type_scat_dispersion_real
_atom_type_scat_dispersion_imag
_atom_type_scat_source
C C 0.0181 0.0091 'International Tables Vol C Tables 4.2.6.8 and 6.1.1.4'
H H 0.0000 0.0000 'International Tables Vol C Tables 4.2.6.8 and 6.1.1.4'
B B 0.0090 0.0039 'International Tables Vol C Tables 4.2.6.8 and 6.1.1.4'
P P 0.2955 0.4335 'International Tables Vol C Tables 4.2.6.8 and 6.1.1.4'

loop_
_geom_angle_atom_site_label_1
_geom_angle_atom_site_label_2
_geom_angle_atom_site_label_3
_geom_angle
_geom_angle_site_symmetry_1
_geom_angle_site_symmetry_3
_geom_angle_publ_flag
C19F P1F C1F 106.9(4) . . ?
C19F P1F C37F 101.7(4) . . ?
C19F P1F B1F 116.0(4) . . ?
C1F P1F C37F 110.0(4) . . ?
C1F P1F B1F 110.7(4) . . ?
C37F P1F B1F 111.1(4) . . ?
C37 P1 C1 106.6(4) . . ?
C37 P1 C19 103.9(4) . . ?
C37 P1 B1 114.4(4) . . ?
C1 P1 C19 107.2(4) . . ?
C1 P1 B1 111.5(4) . . ?
C19 P1 B1 112.7(5) . . ?
C36 P2 C18 103.7(4) . . ?
C36 P2 C54 109.3(4) . . ?
C36 P2 B2 113.2(4) . . ?
C18 P2 C54 107.8(4) . . ?
C18 P2 B2 112.8(4) . . ?
C54 P2 B2 109.6(5) . . ?
C36F P2F C54F 108.2(4) . . ?
C36F P2F B2F 109.4(5) . . ?
C54F P2F B2F 114.7(4) . . ?
C18F P2F C36F 108.1(4) . . ?
C18F P2F C54F 103.3(4) . . ?
C18F P2F B2F 112.8(5) . . ?
C37B P1B C1B 105.7(4) . . ?
C37B P1B C19B 104.4(4) . . ?
C37B P1B B1B 115.1(4) . . ?
C1B P1B B1B 112.2(4) . . ?
C19B P1B C1B 105.8(4) . . ?
C19B P1B B1B 112.8(4) . . ?
C54B P2B C18B 111.3(5) . . ?
C54B P2B B2B 112.2(5) . . ?
C36B P2B C54B 107.1(4) . . ?
C36B P2B C18B 105.8(5) . . ?
C36B P2B B2B 113.9(5) . . ?
C18B P2B B2B 106.4(5) . . ?
P1F C19F H19A 108.3 . . ?
P1F C19F H19B 108.3 . . ?
H19A C19F H19B 107.4 . . ?
C20F C19F P1F 115.8(5) . . ?
C20F C19F H19A 108.3 . . ?
C20F C19F H19B 108.3 . . ?
H2A C2 H2B 108.0 . . ?
C3 C2 H2A 109.3 . . ?
C3 C2 H2B 109.3 . . ?
C1 C2 H2A 109.3 . . ?
C1 C2 H2B 109.3 . . ?
C1 C2 C3 111.6(6) . . ?
H3FA C3F H3FB 107.8 . . ?
C2F C3F H3FA 109.0 . . ?
C2F C3F H3FB 109.0 . . ?
C4F C3F H3FA 109.0 . . ?
C4F C3F H3FB 109.0 . . ?
C4F C3F C2F 113.1(6) . . ?
H21C C21 H21D 107.6 . . ?
C22 C21 H21C 108.7 . . ?
C22 C21 H21D 108.7 . . ?
C22 C21 C20 114.2(7) . . ?
C20 C21 H21C 108.7 . . ?
C20 C21 H21D 108.7 . . ?
H35E C35B H35F 107.8 . . ?
C34B C35B H35E 109.0 . . ?
C34B C35B H35F 109.0 . . ?
C34B C35B C36B 112.8(7) . . ?
C36B C35B H35E 109.0 . . ?
C36B C35B H35F 109.0 . . ?
C21 C22 H22C 109.1 . . ?
C21 C22 H22D 109.1 . . ?
C21 C22 C23 112.7(6) . . ?
H22C C22 H22D 107.8 . . ?
C23 C22 H22C 109.1 . . ?
C23 C22 H22D 109.1 . . ?
H14C C14 H14D 107.5 . . ?
C13 C14 H14C 108.5 . . ?
C13 C14 H14D 108.5 . . ?
C15 C14 H14C 108.5 . . ?
C15 C14 H14D 108.5 . . ?
C15 C14 C13 114.9(7) . . ?
H41C C41 H41D 107.6 . . ?
C40 C41 H41C 108.7 . . ?
C40 C41 H41D 108.7 . . ?
C42 C41 H41C 108.7 . . ?
C42 C41 H41D 108.7 . . ?
C42 C41 C40 114.2(7) . . ?
H39C C39 H39D 107.5 . . ?
C40 C39 H39C 108.5 . . ?
C40 C39 H39D 108.5 . . ?
C38 C39 H39C 108.5 . . ?
C38 C39 H39D 108.5 . . ?
C38 C39 C40 115.0(7) . . ?
H7A C7 H7B 107.7 . . ?
C8 C7 H7A 108.9 . . ?
C8 C7 H7B 108.9 . . ?
C6 C7 H7A 108.9 . . ?
C6 C7 H7B 108.9 . . ?
C6 C7 C8 113.4(7) . . ?
H12C C12 H12D 107.5 . . ?
C13 C12 H12C 108.5 . . ?
C13 C12 H12D 108.5 . . ?
C11 C12 H12C 108.5 . . ?
C11 C12 H12D 108.5 . . ?
C11 C12 C13 115.3(6) . . ?
H50C C50 H50D 107.6 . . ?
C49 C50 H50C 108.7 . . ?
C49 C50 H50D 108.7 . . ?
C49 C50 C51 114.1(7) . . ?
C51 C50 H50C 108.7 . . ?
C51 C50 H50D 108.7 . . ?
C14 C13 H13C 108.8 . . ?
C14 C13 H13D 108.8 . . ?
C12 C13 C14 113.8(6) . . ?
C12 C13 H13C 108.8 . . ?
C12 C13 H13D 108.8 . . ?
H13C C13 H13D 107.7 . . ?
H48C C48 H48D 107.7 . . ?
C47 C48 H48C 108.8 . . ?
C47 C48 H48D 108.8 . . ?
C47 C48 C49 113.9(7) . . ?
C49 C48 H48C 108.8 . . ?
C49 C48 H48D 108.8 . . ?
H30E C30B H30F 107.4 . . ?
C29B C30B H30E 108.3 . . ?
C29B C30B H30F 108.3 . . ?
C31B C30B H30E 108.3 . . ?
C31B C30B H30F 108.3 . . ?
C31B C30B C29B 116.0(7) . . ?
H27E C27B H27F 107.4 . . ?
C26B C27B H27E 108.3 . . ?
C26B C27B H27F 108.3 . . ?
C28B C27B H27E 108.3 . . ?
C28B C27B H27F 108.3 . . ?
C28B C27B C26B 115.9(7) . . ?
H52C C52 H52D 107.4 . . ?
C51 C52 H52C 108.3 . . ?
C51 C52 H52D 108.3 . . ?
C53 C52 H52C 108.3 . . ?
C53 C52 H52D 108.3 . . ?
C53 C52 C51 116.0(7) . . ?
C41 C40 H40C 108.8 . . ?
C41 C40 H40D 108.8 . . ?
C39 C40 C41 114.0(7) . . ?
C39 C40 H40C 108.8 . . ?
C39 C40 H40D 108.8 . . ?
H40C C40 H40D 107.7 . . ?
H32C C32 H32D 107.9 . . ?
C33 C32 H32C 109.1 . . ?
C33 C32 H32D 109.1 . . ?
C31 C32 H32C 109.1 . . ?
C31 C32 H32D 109.1 . . ?
C31 C32 C33 112.4(7) . . ?
H5A C5 H5B 107.7 . . ?
C4 C5 H5A 108.8 . . ?
C4 C5 H5B 108.8 . . ?
C4 C5 C6 113.9(7) . . ?
C6 C5 H5A 108.8 . . ?
C6 C5 H5B 108.8 . . ?
C19F C20F H20A 108.8 . . ?
C19F C20F H20B 108.8 . . ?
H20A C20F H20B 107.7 . . ?
C21F C20F C19F 113.8(7) . . ?
C21F C20F H20A 108.8 . . ?
C21F C20F H20B 108.8 . . ?
C14 C15 H15C 108.5 . . ?
C14 C15 H15D 108.5 . . ?
C14 C15 C16 115.0(7) . . ?
H15C C15 H15D 107.5 . . ?
C16 C15 H15C 108.5 . . ?
C16 C15 H15D 108.5 . . ?
H35C C35 H35D 107.2 . . ?
C34 C35 H35C 107.9 . . ?
C34 C35 H35D 107.9 . . ?
C36 C35 H35C 107.9 . . ?
C36 C35 H35D 107.9 . . ?
C36 C35 C34 117.5(7) . . ?
C5 C4 H4A 108.8 . . ?
C5 C4 H4B 108.8 . . ?
H4A C4 H4B 107.7 . . ?
C3 C4 C5 113.9(6) . . ?
C3 C4 H4A 108.8 . . ?
C3 C4 H4B 108.8 . . ?
H30C C30 H30D 107.9 . . ?
C31 C30 H30C 109.1 . . ?
C31 C30 H30D 109.1 . . ?
C29 C30 H30C 109.1 . . ?
C29 C30 H30D 109.1 . . ?
C29 C30 C31 112.4(7) . . ?
H32E C32B H32F 107.6 . . ?
C33B C32B H32E 108.7 . . ?
C33B C32B H32F 108.7 . . ?
C33B C32B C31B 114.4(7) . . ?
C31B C32B H32E 108.7 . . ?
C31B C32B H32F 108.7 . . ?
C32 C33 H33C 108.7 . . ?
C32 C33 H33D 108.7 . . ?
H33C C33 H33D 107.6 . . ?
C34 C33 C32 114.3(7) . . ?
C34 C33 H33C 108.7 . . ?
C34 C33 H33D 108.7 . . ?
H6BA C6B H6BB 107.6 . . ?
C5B C6B H6BA 108.7 . . ?
C5B C6B H6BB 108.7 . . ?
C7B C6B H6BA 108.7 . . ?
C7B C6B H6BB 108.7 . . ?
C7B C6B C5B 114.2(7) . . ?
C27B C26B H26E 108.6 . . ?
C27B C26B H26F 108.6 . . ?
H26E C26B H26F 107.6 . . ?
C25B C26B C27B 114.5(7) . . ?
C25B C26B H26E 108.6 . . ?
C25B C26B H26F 108.6 . . ?
C48 C47 H47C 108.1 . . ?
C48 C47 H47D 108.1 . . ?
H47C C47 H47D 107.3 . . ?
C46 C47 C48 116.7(7) . . ?
C46 C47 H47C 108.1 . . ?
C46 C47 H47D 108.1 . . ?
H12A C12F H12B 107.5 . . ?
C13F C12F H12A 108.4 . . ?
C13F C12F H12B 108.4 . . ?
C11F C12F H12A 108.4 . . ?
C11F C12F H12B 108.4 . . ?
C11F C12F C13F 115.4(7) . . ?
H6FA C6F H6FB 107.5 . . ?
C5F C6F H6FA 108.5 . . ?
C5F C6F H6FB 108.5 . . ?
C5F C6F C7F 115.1(7) . . ?
C7F C6F H6FA 108.5 . . ?
C7F C6F H6FB 108.5 . . ?
P1 C37 H37C 108.4 . . ?
P1 C37 H37D 108.4 . . ?
H37C C37 H37D 107.5 . . ?
C38 C37 P1 115.4(6) . . ?
C38 C37 H37C 108.4 . . ?
C38 C37 H37D 108.4 . . ?
H24E C24B H24F 107.6 . . ?
C25B C24B H24E 108.6 . . ?
C25B C24B H24F 108.6 . . ?
C25B C24B C23B 114.5(7) . . ?
C23B C24B H24E 108.6 . . ?
C23B C24B H24F 108.6 . . ?
C35 C34 H34C 108.9 . . ?
C35 C34 H34D 108.9 . . ?
C33 C34 C35 113.4(7) . . ?
C33 C34 H34C 108.9 . . ?
C33 C34 H34D 108.9 . . ?
H34C C34 H34D 107.7 . . ?
C27B C28B H28E 108.2 . . ?
C27B C28B H28F 108.2 . . ?
C27B C28B C29B 116.2(7) . . ?
H28E C28B H28F 107.4 . . ?
C29B C28B H28E 108.2 . . ?
C29B C28B H28F 108.2 . . ?
C12F C13F H13A 108.8 . . ?
C12F C13F H13B 108.8 . . ?
C12F C13F C14F 114.0(7) . . ?
H13A C13F H13B 107.7 . . ?
C14F C13F H13A 108.8 . . ?
C14F C13F H13B 108.8 . . ?
C7 C8 H8A 108.5 . . ?
C7 C8 H8B 108.5 . . ?
H8A C8 H8B 107.5 . . ?
C9 C8 C7 115.1(7) . . ?
C9 C8 H8A 108.5 . . ?
C9 C8 H8B 108.5 . . ?
C7 C6 C5 114.7(7) . . ?
C7 C6 H6A 108.6 . . ?
C7 C6 H6B 108.6 . . ?
C5 C6 H6A 108.6 . . ?
C5 C6 H6B 108.6 . . ?
H6A C6 H6B 107.6 . . ?
C39 C38 H38C 108.6 . . ?
C39 C38 H38D 108.6 . . ?
C37 C38 C39 114.5(7) . . ?
C37 C38 H38C 108.6 . . ?
C37 C38 H38D 108.6 . . ?
H38C C38 H38D 107.6 . . ?
C41 C42 H42C 108.7 . . ?
C41 C42 H42D 108.7 . . ?
H42C C42 H42D 107.6 . . ?
C43 C42 C41 114.2(7) . . ?
C43 C42 H42C 108.7 . . ?
C43 C42 H42D 108.7 . . ?
C2 C3 H3A 108.9 . . ?
C2 C3 H3B 108.9 . . ?
C4 C3 C2 113.5(6) . . ?
C4 C3 H3A 108.9 . . ?
C4 C3 H3B 108.9 . . ?
H3A C3 H3B 107.7 . . ?
C30B C29B H29E 108.4 . . ?
C30B C29B H29F 108.4 . . ?
C28B C29B C30B 115.5(7) . . ?
C28B C29B H29E 108.4 . . ?
C28B C29B H29F 108.4 . . ?
H29E C29B H29F 107.5 . . ?
C13F C14F H14A 108.8 . . ?
C13F C14F H14B 108.8 . . ?
C13F C14F C15F 113.9(7) . . ?
H14A C14F H14B 107.7 . . ?
C15F C14F H14A 108.8 . . ?
C15F C14F H14B 108.8 . . ?
P1 C1 H1A 108.0 . . ?
P1 C1 H1B 108.0 . . ?
C2 C1 P1 117.1(6) . . ?
C2 C1 H1A 108.0 . . ?
C2 C1 H1B 108.0 . . ?
H1A C1 H1B 107.3 . . ?
C3F C2F H2FA 108.8 . . ?
C3F C2F H2FB 108.8 . . ?
H2FA C2F H2FB 107.7 . . ?
C1F C2F C3F 113.8(6) . . ?
C1F C2F H2FA 108.8 . . ?
C1F C2F H2FB 108.8 . . ?
C6F C5F H5FA 109.0 . . ?
C6F C5F H5FB 109.0 . . ?
C6F C5F C4F 112.9(7) . . ?
H5FA C5F H5FB 107.8 . . ?
C4F C5F H5FA 109.0 . . ?
C4F C5F H5FB 109.0 . . ?
C26B C25B C24B 113.6(7) . . ?
C26B C25B H25E 108.8 . . ?
C26B C25B H25F 108.8 . . ?
C24B C25B H25E 108.8 . . ?
C24B C25B H25F 108.8 . . ?
H25E C25B H25F 107.7 . . ?
C22 C23 H23C 108.6 . . ?
C22 C23 H23D 108.6 . . ?
H23C C23 H23D 107.6 . . ?
C24 C23 C22 114.6(7) . . ?
C24 C23 H23C 108.6 . . ?
C24 C23 H23D 108.6 . . ?
H25A C25F H25B 107.2 . . ?
C24F C25F H25A 108.0 . . ?
C24F C25F H25B 108.0 . . ?
C26F C25F H25A 108.0 . . ?
C26F C25F H25B 108.0 . . ?
C26F C25F C24F 117.3(7) . . ?
H26C C26 H26D 107.5 . . ?
C25 C26 H26C 108.5 . . ?
C25 C26 H26D 108.5 . . ?
C25 C26 C27 115.1(7) . . ?
C27 C26 H26C 108.5 . . ?
C27 C26 H26D 108.5 . . ?
C3F C4F C5F 115.0(7) . . ?
C3F C4F H4FA 108.5 . . ?
C3F C4F H4FB 108.5 . . ?
C5F C4F H4FA 108.5 . . ?
C5F C4F H4FB 108.5 . . ?
H4FA C4F H4FB 107.5 . . ?
P1B C37B H37E 108.8 . . ?
P1B C37B H37F 108.8 . . ?
H37E C37B H37F 107.7 . . ?
C38B C37B P1B 113.6(6) . . ?
C38B C37B H37E 108.8 . . ?
C38B C37B H37F 108.8 . . ?
C42 C43 H43C 108.7 . . ?
C42 C43 H43D 108.7 . . ?
C42 C43 C44 114.3(7) . . ?
H43C C43 H43D 107.6 . . ?
C44 C43 H43C 108.7 . . ?
C44 C43 H43D 108.7 . . ?
C47 C46 H46C 108.8 . . ?
C47 C46 H46D 108.8 . . ?
C47 C46 C45 113.9(7) . . ?
H46C C46 H46D 107.7 . . ?
C45 C46 H46C 108.8 . . ?
C45 C46 H46D 108.8 . . ?
P1 C19 H19C 108.1 . . ?
P1 C19 H19D 108.1 . . ?
H19C C19 H19D 107.3 . . ?
C20 C19 P1 116.6(6) . . ?
C20 C19 H19C 108.1 . . ?
C20 C19 H19D 108.1 . . ?
H17C C17 H17D 107.7 . . ?
C18 C17 H17C 108.9 . . ?
C18 C17 H17D 108.9 . . ?
C18 C17 C16 113.5(7) . . ?
C16 C17 H17C 108.9 . . ?
C16 C17 H17D 108.9 . . ?
C12 C11 H11C 109.0 . . ?
C12 C11 H11D 109.0 . . ?
H11C C11 H11D 107.8 . . ?
C10 C11 C12 113.1(7) . . ?
C10 C11 H11C 109.0 . . ?
C10 C11 H11D 109.0 . . ?
H50A C50F H50B 107.8 . . ?
C51F C50F H50A 109.0 . . ?
C51F C50F H50B 109.0 . . ?
C51F C50F C49F 112.9(7) . . ?
C49F C50F H50A 109.0 . . ?
C49F C50F H50B 109.0 . . ?
C50 C49 C48 114.7(7) . . ?
C50 C49 H49C 108.6 . . ?
C50 C49 H49D 108.6 . . ?
C48 C49 H49C 108.6 . . ?
C48 C49 H49D 108.6 . . ?
H49C C49 H49D 107.6 . . ?
H4BA C4B H4BB 107.6 . . ?
C5B C4B H4BA 108.7 . . ?
C5B C4B H4BB 108.7 . . ?
C3B C4B H4BA 108.7 . . ?
C3B C4B H4BB 108.7 . . ?
C3B C4B C5B 114.3(7) . . ?
C43 C44 H44C 108.8 . . ?
C43 C44 H44D 108.8 . . ?
H44C C44 H44D 107.7 . . ?
C45 C44 C43 113.8(7) . . ?
C45 C44 H44C 108.8 . . ?
C45 C44 H44D 108.8 . . ?
P1F C1F H1FA 107.8 . . ?
P1F C1F H1FB 107.8 . . ?
C2F C1F P1F 118.2(6) . . ?
C2F C1F H1FA 107.8 . . ?
C2F C1F H1FB 107.8 . . ?
H1FA C1F H1FB 107.1 . . ?
P1B C1B H1BA 108.3 . . ?
P1B C1B H1BB 108.3 . . ?
H1BA C1B H1BB 107.4 . . ?
C2B C1B P1B 116.0(6) . . ?
C2B C1B H1BA 108.3 . . ?
C2B C1B H1BB 108.3 . . ?
C8 C9 H9A 108.7 . . ?
C8 C9 H9B 108.7 . . ?
C8 C9 C10 114.2(7) . . ?
H9A C9 H9B 107.6 . . ?
C10 C9 H9A 108.7 . . ?
C10 C9 H9B 108.7 . . ?
C32B C33B H33E 108.8 . . ?
C32B C33B H33F 108.8 . . ?
C32B C33B C34B 113.9(7) . . ?
H33E C33B H33F 107.7 . . ?
C34B C33B H33E 108.8 . . ?
C34B C33B H33F 108.8 . . ?
P2 C36 H36C 107.7 . . ?
P2 C36 H36D 107.7 . . ?
C35 C36 P2 118.3(6) . . ?
C35 C36 H36C 107.7 . . ?
C35 C36 H36D 107.7 . . ?
H36C C36 H36D 107.1 . . ?
P2 C18 H18C 108.5 . . ?
P2 C18 H18D 108.5 . . ?
C17 C18 P2 114.9(6) . . ?
C17 C18 H18C 108.5 . . ?
C17 C18 H18D 108.5 . . ?
H18C C18 H18D 107.5 . . ?
P1F C37F H37A 108.4 . . ?
P1F C37F H37B 108.4 . . ?
H37A C37F H37B 107.5 . . ?
C38F C37F P1F 115.3(6) . . ?
C38F C37F H37A 108.4 . . ?
C38F C37F H37B 108.4 . . ?
C11 C10 C9 116.0(7) . . ?
C11 C10 H10C 108.3 . . ?
C11 C10 H10D 108.3 . . ?
C9 C10 H10C 108.3 . . ?
C9 C10 H10D 108.3 . . ?
H10C C10 H10D 107.4 . . ?
C23 C24 H24C 109.0 . . ?
C23 C24 H24D 109.0 . . ?
C23 C24 C25 113.1(7) . . ?
H24C C24 H24D 107.8 . . ?
C25 C24 H24C 109.0 . . ?
C25 C24 H24D 109.0 . . ?
H17A C17F H17B 107.6 . . ?
C16F C17F H17A 108.7 . . ?
C16F C17F H17B 108.7 . . ?
C18F C17F H17A 108.7 . . ?
C18F C17F H17B 108.7 . . ?
C18F C17F C16F 114.1(7) . . ?
C32 C31 C30 114.5(7) . . ?
C32 C31 H31C 108.6 . . ?
C32 C31 H31D 108.6 . . ?
C30 C31 H31C 108.6 . . ?
C30 C31 H31D 108.6 . . ?
H31C C31 H31D 107.6 . . ?
C46 C45 C44 116.3(7) . . ?
C46 C45 H45C 108.2 . . ?
C46 C45 H45D 108.2 . . ?
C44 C45 H45C 108.2 . . ?
C44 C45 H45D 108.2 . . ?
H45C C45 H45D 107.4 . . ?
H43A C43F H43B 107.7 . . ?
C42F C43F H43A 108.9 . . ?
C42F C43F H43B 108.9 . . ?
C42F C43F C44F 113.3(7) . . ?
C44F C43F H43A 108.9 . . ?
C44F C43F H43B 108.9 . . ?
C50 C51 H51C 108.9 . . ?
C50 C51 H51D 108.9 . . ?
C52 C51 C50 113.2(7) . . ?
C52 C51 H51C 108.9 . . ?
C52 C51 H51D 108.9 . . ?
H51C C51 H51D 107.8 . . ?
C15 C16 H16C 108.4 . . ?
C15 C16 H16D 108.4 . . ?
C17 C16 C15 115.4(7) . . ?
C17 C16 H16C 108.4 . . ?
C17 C16 H16D 108.4 . . ?
H16C C16 H16D 107.5 . . ?
C6B C5B C4B 114.1(7) . . ?
C6B C5B H5BA 108.7 . . ?
C6B C5B H5BB 108.7 . . ?
C4B C5B H5BA 108.7 . . ?
C4B C5B H5BB 108.7 . . ?
H5BA C5B H5BB 107.6 . . ?
H8FA C8F H8FB 107.7 . . ?
C7F C8F H8FA 108.8 . . ?
C7F C8F H8FB 108.8 . . ?
C7F C8F C9F 113.7(7) . . ?
C9F C8F H8FA 108.8 . . ?
C9F C8F H8FB 108.8 . . ?
C4B C3B H3BA 108.9 . . ?
C4B C3B H3BB 108.9 . . ?
C4B C3B C2B 113.5(7) . . ?
H3BA C3B H3BB 107.7 . . ?
C2B C3B H3BA 108.9 . . ?
C2B C3B H3BB 108.9 . . ?
C24B C23B H23E 109.1 . . ?
C24B C23B H23F 109.1 . . ?
H23E C23B H23F 107.9 . . ?
C22B C23B C24B 112.4(7) . . ?
C22B C23B H23E 109.1 . . ?
C22B C23B H23F 109.1 . . ?
C12F C11F H11A 108.8 . . ?
C12F C11F H11B 108.8 . . ?
C12F C11F C10F 113.8(7) . . ?
H11A C11F H11B 107.7 . . ?
C10F C11F H11A 108.8 . . ?
C10F C11F H11B 108.8 . . ?
C35B C34B C33B 113.8(7) . . ?
C35B C34B H34E 108.8 . . ?
C35B C34B H34F 108.8 . . ?
C33B C34B H34E 108.8 . . ?
C33B C34B H34F 108.8 . . ?
H34E C34B H34F 107.7 . . ?
C52 C53 H53C 108.8 . . ?
C52 C53 H53D 108.8 . . ?
C52 C53 C54 113.7(7) . . ?
H53C C53 H53D 107.7 . . ?
C54 C53 H53C 108.8 . . ?
C54 C53 H53D 108.8 . . ?
H48A C48F H48B 107.7 . . ?
C49F C48F H48A 108.9 . . ?
C49F C48F H48B 108.9 . . ?
C47F C48F H48A 108.9 . . ?
C47F C48F H48B 108.9 . . ?
C47F C48F C49F 113.5(7) . . ?
H45A C45F H45B 107.7 . . ?
C44F C45F H45A 108.8 . . ?
C44F C45F H45B 108.8 . . ?
C44F C45F C46F 113.8(7) . . ?
C46F C45F H45A 108.8 . . ?
C46F C45F H45B 108.8 . . ?
C1B C2B C3B 113.6(6) . . ?
C1B C2B H2BA 108.8 . . ?
C1B C2B H2BB 108.8 . . ?
C3B C2B H2BA 108.8 . . ?
C3B C2B H2BB 108.8 . . ?
H2BA C2B H2BB 107.7 . . ?
P1B C19B H19E 108.8 . . ?
P1B C19B H19F 108.8 . . ?
H19E C19B H19F 107.7 . . ?
C20B C19B P1B 113.6(6) . . ?
C20B C19B H19E 108.8 . . ?
C20B C19B H19F 108.8 . . ?
H22A C22F H22B 107.4 . . ?
C21F C22F H22A 108.2 . . ?
C21F C22F H22B 108.2 . . ?
C23F C22F H22A 108.2 . . ?
C23F C22F H22B 108.2 . . ?
C23F C22F C21F 116.3(7) . . ?
C11F C10F H10A 108.7 . . ?
C11F C10F H10B 108.7 . . ?
H10A C10F H10B 107.6 . . ?
C9F C10F C11F 114.1(7) . . ?
C9F C10F H10A 108.7 . . ?
C9F C10F H10B 108.7 . . ?
H52A C52F H52B 107.6 . . ?
C53F C52F H52A 108.7 . . ?
C53F C52F H52B 108.7 . . ?
C51F C52F H52A 108.7 . . ?
C51F C52F H52B 108.7 . . ?
C51F C52F C53F 114.4(7) . . ?
H9BA C9B H9BB 107.4 . . ?
C8B C9B H9BA 108.2 . . ?
C8B C9B H9BB 108.2 . . ?
C10B C9B H9BA 108.2 . . ?
C10B C9B H9BB 108.2 . . ?
C10B C9B C8B 116.2(7) . . ?
H28C C28 H28D 107.8 . . ?
C29 C28 H28C 108.9 . . ?
C29 C28 H28D 108.9 . . ?
C27 C28 H28C 108.9 . . ?
C27 C28 H28D 108.9 . . ?
C27 C28 C29 113.2(7) . . ?
P2F C36F H36A 109.2 . . ?
P2F C36F H36B 109.2 . . ?
H36A C36F H36B 107.9 . . ?
C35F C36F P2F 111.9(6) . . ?
C35F C36F H36A 109.2 . . ?
C35F C36F H36B 109.2 . . ?
P2F C54F H54A 107.8 . . ?
P2F C54F H54B 107.8 . . ?
H54A C54F H54B 107.1 . . ?
C53F C54F P2F 118.2(6) . . ?
C53F C54F H54A 107.8 . . ?
C53F C54F H54B 107.8 . . ?
C25F C24F H24A 108.6 . . ?
C25F C24F H24B 108.6 . . ?
H24A C24F H24B 107.6 . . ?
C23F C24F C25F 114.5(7) . . ?
C23F C24F H24A 108.6 . . ?
C23F C24F H24B 108.6 . . ?
C37B C38B H38E 108.6 . . ?
C37B C38B H38F 108.6 . . ?
C37B C38B C39B 114.7(7) . . ?
H38E C38B H38F 107.6 . . ?
C39B C38B H38E 108.6 . . ?
C39B C38B H38F 108.6 . . ?
C52F C53F C54F 115.8(7) . . ?
C52F C53F H53A 108.3 . . ?
C52F C53F H53B 108.3 . . ?
C54F C53F H53A 108.3 . . ?
C54F C53F H53B 108.3 . . ?
H53A C53F H53B 107.4 . . ?
P2B C54B H54E 109.5 . . ?
P2B C54B H54F 109.5 . . ?
H54E C54B H54F 108.1 . . ?
C53B C54B P2B 110.8(6) . . ?
C53B C54B H54E 109.5 . . ?
C53B C54B H54F 109.5 . . ?
C30B C31B C32B 114.8(7) . . ?
C30B C31B H31E 108.6 . . ?
C30B C31B H31F 108.6 . . ?
C32B C31B H31E 108.6 . . ?
C32B C31B H31F 108.6 . . ?
H31E C31B H31F 107.5 . . ?
C9B C8B H8BA 108.6 . . ?
C9B C8B H8BB 108.6 . . ?
H8BA C8B H8BB 107.6 . . ?
C7B C8B C9B 114.5(7) . . ?
C7B C8B H8BA 108.6 . . ?
C7B C8B H8BB 108.6 . . ?
H13E C13B H13F 107.5 . . ?
C12B C13B H13E 108.5 . . ?
C12B C13B H13F 108.5 . . ?
C12B C13B C14B 115.2(8) . . ?
C14B C13B H13E 108.5 . . ?
C14B C13B H13F 108.5 . . ?
H39A C39F H39B 107.8 . . ?
C38F C39F H39A 109.0 . . ?
C38F C39F H39B 109.0 . . ?
C40F C39F H39A 109.0 . . ?
C40F C39F H39B 109.0 . . ?
C40F C39F C38F 113.0(7) . . ?
H42E C42B H42F 107.5 . . ?
C41B C42B H42E 108.5 . . ?
C41B C42B H42F 108.5 . . ?
C41B C42B C43B 115.2(7) . . ?
C43B C42B H42E 108.5 . . ?
C43B C42B H42F 108.5 . . ?
H45E C45B H45F 107.7 . . ?
C44B C45B H45E 108.9 . . ?
C44B C45B H45F 108.9 . . ?
C44B C45B C46B 113.3(7) . . ?
C46B C45B H45E 108.9 . . ?
C46B C45B H45F 108.9 . . ?
C30 C29 C28 113.7(7) . . ?
C30 C29 H29C 108.8 . . ?
C30 C29 H29D 108.8 . . ?
C28 C29 H29C 108.8 . . ?
C28 C29 H29D 108.8 . . ?
H29C C29 H29D 107.7 . . ?
C17F C16F H16A 108.8 . . ?
C17F C16F H16B 108.8 . . ?
H16A C16F H16B 107.7 . . ?
C15F C16F C17F 113.8(7) . . ?
C15F C16F H16A 108.8 . . ?
C15F C16F H16B 108.8 . . ?
H40E C40B H40F 107.6 . . ?
C41B C40B H40E 108.7 . . ?
C41B C40B H40F 108.7 . . ?
C39B C40B H40E 108.7 . . ?
C39B C40B H40F 108.7 . . ?
C39B C40B C41B 114.3(8) . . ?
C50F C51F C52F 114.4(7) . . ?
C50F C51F H51A 108.7 . . ?
C50F C51F H51B 108.7 . . ?
C52F C51F H51A 108.7 . . ?
C52F C51F H51B 108.7 . . ?
H51A C51F H51B 107.6 . . ?
C6B C7B H7BA 108.4 . . ?
C6B C7B H7BB 108.4 . . ?
C8B C7B C6B 115.6(7) . . ?
C8B C7B H7BA 108.4 . . ?
C8B C7B H7BB 108.4 . . ?
H7BA C7B H7BB 107.4 . . ?
C20F C21F H21A 108.8 . . ?
C20F C21F H21B 108.8 . . ?
C22F C21F C20F 113.8(7) . . ?
C22F C21F H21A 108.8 . . ?
C22F C21F H21B 108.8 . . ?
H21A C21F H21B 107.7 . . ?
C43F C42F H42A 108.9 . . ?
C43F C42F H42B 108.9 . . ?
C43F C42F C41F 113.4(7) . . ?
H42A C42F H42B 107.7 . . ?
C41F C42F H42A 108.9 . . ?
C41F C42F H42B 108.9 . . ?
H17E C17B H17F 107.7 . . ?
C16B C17B H17E 108.9 . . ?
C16B C17B H17F 108.9 . . ?
C18B C17B H17E 108.9 . . ?
C18B C17B H17F 108.9 . . ?
C18B C17B C16B 113.6(8) . . ?
C42F C41F H41A 108.6 . . ?
C42F C41F H41B 108.6 . . ?
H41A C41F H41B 107.5 . . ?
C40F C41F C42F 114.9(7) . . ?
C40F C41F H41A 108.6 . . ?
C40F C41F H41B 108.6 . . ?
C26 C25 C24 113.2(7) . . ?
C26 C25 H25C 108.9 . . ?
C26 C25 H25D 108.9 . . ?
C24 C25 H25C 108.9 . . ?
C24 C25 H25D 108.9 . . ?
H25C C25 H25D 107.8 . . ?
C6F C7F H7FA 108.7 . . ?
C6F C7F H7FB 108.7 . . ?
C8F C7F C6F 114.0(7) . . ?
C8F C7F H7FA 108.7 . . ?
C8F C7F H7FB 108.7 . . ?
H7FA C7F H7FB 107.6 . . ?
C14F C15F C16F 115.1(7) . . ?
C14F C15F H15A 108.5 . . ?
C14F C15F H15B 108.5 . . ?
C16F C15F H15A 108.5 . . ?
C16F C15F H15B 108.5 . . ?
H15A C15F H15B 107.5 . . ?
C50F C49F H49A 108.3 . . ?
C50F C49F H49B 108.3 . . ?
C48F C49F C50F 115.9(7) . . ?
C48F C49F H49A 108.3 . . ?
C48F C49F H49B 108.3 . . ?
H49A C49F H49B 107.4 . . ?
C8F C9F H9FA 108.6 . . ?
C8F C9F H9FB 108.6 . . ?
C10F C9F C8F 114.6(7) . . ?
C10F C9F H9FA 108.6 . . ?
C10F C9F H9FB 108.6 . . ?
H9FA C9F H9FB 107.6 . . ?
P2 C54 H54C 109.0 . . ?
P2 C54 H54D 109.0 . . ?
C53 C54 P2 112.8(6) . . ?
C53 C54 H54C 109.0 . . ?
C53 C54 H54D 109.0 . . ?
H54C C54 H54D 107.8 . . ?
C9B C10B H10E 108.7 . . ?
C9B C10B H10F 108.7 . . ?
H10E C10B H10F 107.6 . . ?
C11B C10B C9B 114.4(7) . . ?
C11B C10B H10E 108.7 . . ?
C11B C10B H10F 108.7 . . ?
H32A C32F H32B 107.2 . . ?
C33F C32F H32A 108.0 . . ?
C33F C32F H32B 108.0 . . ?
C31F C32F H32A 108.0 . . ?
C31F C32F H32B 108.0 . . ?
C31F C32F C33F 117.4(8) . . ?
C45B C44B H44E 108.6 . . ?
C45B C44B H44F 108.6 . . ?
C45B C44B C43B 114.8(7) . . ?
H44E C44B H44F 107.5 . . ?
C43B C44B H44E 108.6 . . ?
C43B C44B H44F 108.6 . . ?
C10B C11B H11E 108.3 . . ?
C10B C11B H11F 108.3 . . ?
C10B C11B C12B 115.9(7) . . ?
H11E C11B H11F 107.4 . . ?
C12B C11B H11E 108.3 . . ?
C12B C11B H11F 108.3 . . ?
C37F C38F H38A 109.7 . . ?
C37F C38F H38B 109.7 . . ?
C39F C38F C37F 110.0(7) . . ?
C39F C38F H38A 109.7 . . ?
C39F C38F H38B 109.7 . . ?
H38A C38F H38B 108.2 . . ?
P2F C18F H18A 108.6 . . ?
P2F C18F H18B 108.6 . . ?
C17F C18F P2F 114.8(6) . . ?
C17F C18F H18A 108.6 . . ?
C17F C18F H18B 108.6 . . ?
H18A C18F H18B 107.5 . . ?
C21 C20 C19 112.1(7) . . ?
C21 C20 H20C 109.2 . . ?
C21 C20 H20D 109.2 . . ?
C19 C20 H20C 109.2 . . ?
C19 C20 H20D 109.2 . . ?
H20C C20 H20D 107.9 . . ?
C43F C44F H44A 108.8 . . ?
C43F C44F H44B 108.8 . . ?
C45F C44F C43F 114.0(7) . . ?
C45F C44F H44A 108.8 . . ?
C45F C44F H44B 108.8 . . ?
H44A C44F H44B 107.6 . . ?
C19B C20B H20E 108.5 . . ?
C19B C20B H20F 108.5 . . ?
H20E C20B H20F 107.5 . . ?
C21B C20B C19B 115.1(8) . . ?
C21B C20B H20E 108.5 . . ?
C21B C20B H20F 108.5 . . ?
H28A C28F H28B 107.7 . . ?
C27F C28F H28A 108.8 . . ?
C27F C28F H28B 108.8 . . ?
C29F C28F H28A 108.8 . . ?
C29F C28F H28B 108.8 . . ?
C29F C28F C27F 113.9(8) . . ?
C42B C41B C40B 113.7(7) . . ?
C42B C41B H41E 108.8 . . ?
C42B C41B H41F 108.8 . . ?
C40B C41B H41E 108.8 . . ?
C40B C41B H41F 108.8 . . ?
H41E C41B H41F 107.7 . . ?
C39F C40F C41F 111.9(7) . . ?
C39F C40F H40A 109.2 . . ?
C39F C40F H40B 109.2 . . ?
C41F C40F H40A 109.2 . . ?
C41F C40F H40B 109.2 . . ?
H40A C40F H40B 107.9 . . ?
C26 C27 C28 113.7(7) . . ?
C26 C27 H27C 108.8 . . ?
C26 C27 H27D 108.8 . . ?
C28 C27 H27C 108.8 . . ?
C28 C27 H27D 108.8 . . ?
H27C C27 H27D 107.7 . . ?
C45F C46F H46A 109.1 . . ?
C45F C46F H46B 109.1 . . ?
C45F C46F C47F 112.4(7) . . ?
H46A C46F H46B 107.8 . . ?
C47F C46F H46A 109.1 . . ?
C47F C46F H46B 109.1 . . ?
C42B C43B C44B 113.4(7) . . ?
C42B C43B H43E 108.9 . . ?
C42B C43B H43F 108.9 . . ?
C44B C43B H43E 108.9 . . ?
C44B C43B H43F 108.9 . . ?
H43E C43B H43F 107.7 . . ?
C23B C22B H22E 108.2 . . ?
C23B C22B H22F 108.2 . . ?
H22E C22B H22F 107.4 . . ?
C21B C22B C23B 116.4(8) . . ?
C21B C22B H22E 108.2 . . ?
C21B C22B H22F 108.2 . . ?
C32F C33F H33A 109.0 . . ?
C32F C33F H33B 109.0 . . ?
H33A C33F H33B 107.8 . . ?
C34F C33F C32F 112.9(8) . . ?
C34F C33F H33A 109.0 . . ?
C34F C33F H33B 109.0 . . ?
C13B C12B C11B 115.0(8) . . ?
C13B C12B H12E 108.5 . . ?
C13B C12B H12F 108.5 . . ?
C11B C12B H12E 108.5 . . ?
C11B C12B H12F 108.5 . . ?
H12E C12B H12F 107.5 . . ?
C48F C47F C46F 114.7(7) . . ?
C48F C47F H47A 108.6 . . ?
C48F C47F H47B 108.6 . . ?
C46F C47F H47A 108.6 . . ?
C46F C47F H47B 108.6 . . ?
H47A C47F H47B 107.6 . . ?
C54B C53B H53E 108.8 . . ?
C54B C53B H53F 108.8 . . ?
H53E C53B H53F 107.7 . . ?
C52B C53B C54B 113.7(8) . . ?
C52B C53B H53E 108.8 . . ?
C52B C53B H53F 108.8 . . ?
C22F C23F H23A 108.6 . . ?
C22F C23F H23B 108.6 . . ?
C24F C23F C22F 114.6(8) . . ?
C24F C23F H23A 108.6 . . ?
C24F C23F H23B 108.6 . . ?
H23A C23F H23B 107.6 . . ?
H15E C15B H15F 107.7 . . ?
C14B C15B H15E 108.8 . . ?
C14B C15B H15F 108.8 . . ?
C16B C15B H15E 108.8 . . ?
C16B C15B H15F 108.8 . . ?
C16B C15B C14B 113.9(9) . . ?
C28F C27F H27A 108.0 . . ?
C28F C27F H27B 108.0 . . ?
H27A C27F H27B 107.2 . . ?
C26F C27F C28F 117.3(8) . . ?
C26F C27F H27A 108.0 . . ?
C26F C27F H27B 108.0 . . ?
H48E C48B H48F 107.6 . . ?
C49B C48B H48E 108.7 . . ?
C49B C48B H48F 108.7 . . ?
C49B C48B C47B 114.2(8) . . ?
C47B C48B H48E 108.7 . . ?
C47B C48B H48F 108.7 . . ?
C36F C35F H35A 108.6 . . ?
C36F C35F H35B 108.6 . . ?
H35A C35F H35B 107.6 . . ?
C34F C35F C36F 114.8(7) . . ?
C34F C35F H35A 108.6 . . ?
C34F C35F H35B 108.6 . . ?
C32F C31F H31A 108.2 . . ?
C32F C31F H31B 108.2 . . ?
C32F C31F C30F 116.5(8) . . ?
H31A C31F H31B 107.3 . . ?
C30F C31F H31A 108.2 . . ?
C30F C31F H31B 108.2 . . ?
C33F C34F C35F 117.7(8) . . ?
C33F C34F H34A 107.9 . . ?
C33F C34F H34B 107.9 . . ?
C35F C34F H34A 107.9 . . ?
C35F C34F H34B 107.9 . . ?
H34A C34F H34B 107.2 . . ?
C38B C39B H39E 108.7 . . ?
C38B C39B H39F 108.7 . . ?
C40B C39B C38B 114.2(7) . . ?
C40B C39B H39E 108.7 . . ?
C40B C39B H39F 108.7 . . ?
H39E C39B H39F 107.6 . . ?
C31F C30F H30A 108.1 . . ?
C31F C30F H30B 108.1 . . ?
C31F C30F C29F 116.8(8) . . ?
H30A C30F H30B 107.3 . . ?
C29F C30F H30A 108.1 . . ?
C29F C30F H30B 108.1 . . ?
H50E C50B H50F 107.6 . . ?
C49B C50B H50E 108.6 . . ?
C49B C50B H50F 108.6 . . ?
C51B C50B H50E 108.6 . . ?
C51B C50B H50F 108.6 . . ?
C51B C50B C49B 114.5(8) . . ?
C13B C14B C15B 113.3(8) . . ?
C13B C14B H14E 108.9 . . ?
C13B C14B H14F 108.9 . . ?
C15B C14B H14E 108.9 . . ?
C15B C14B H14F 108.9 . . ?
H14E C14B H14F 107.7 . . ?
C48B C49B H49E 109.5 . . ?
C48B C49B H49F 109.5 . . ?
C50B C49B C48B 110.8(8) . . ?
C50B C49B H49E 109.5 . . ?
C50B C49B H49F 109.5 . . ?
H49E C49B H49F 108.1 . . ?
C45B C46B H46E 108.9 . . ?
C45B C46B H46F 108.9 . . ?
H46E C46B H46F 107.7 . . ?
C47B C46B C45B 113.6(7) . . ?
C47B C46B H46E 108.9 . . ?
C47B C46B H46F 108.9 . . ?
C53B C52B H52E 108.4 . . ?
C53B C52B H52F 108.4 . . ?
C53B C52B C51B 115.6(8) . . ?
H52E C52B H52F 107.4 . . ?
C51B C52B H52E 108.4 . . ?
C51B C52B H52F 108.4 . . ?
C17B C16B H16E 108.9 . . ?
C17B C16B H16F 108.9 . . ?
C15B C16B C17B 113.3(8) . . ?
C15B C16B H16E 108.9 . . ?
C15B C16B H16F 108.9 . . ?
H16E C16B H16F 107.7 . . ?
C20B C21B C22B 115.1(8) . . ?
C20B C21B H21E 108.5 . . ?
C20B C21B H21F 108.5 . . ?
C22B C21B H21E 108.5 . . ?
C22B C21B H21F 108.5 . . ?
H21E C21B H21F 107.5 . . ?
C48B C47B H47E 109.2 . . ?
C48B C47B H47F 109.2 . . ?
C46B C47B C48B 112.1(8) . . ?
C46B C47B H47E 109.2 . . ?
C46B C47B H47F 109.2 . . ?
H47E C47B H47F 107.9 . . ?
C50B C51B C52B 110.1(8) . . ?
C50B C51B H51E 109.6 . . ?
C50B C51B H51F 109.6 . . ?
C52B C51B H51E 109.6 . . ?
C52B C51B H51F 109.6 . . ?
H51E C51B H51F 108.2 . . ?
P2B C36B H36E 107.6 . . ?
P2B C36B H36F 107.6 . . ?
C35B C36B P2B 119.0(6) . . ?
C35B C36B H36E 107.6 . . ?
C35B C36B H36F 107.6 . . ?
H36E C36B H36F 107.0 . . ?
P2B C18B H18E 106.8 . . ?
P2B C18B H18F 106.8 . . ?
C17B C18B P2B 122.1(7) . . ?
C17B C18B H18E 106.8 . . ?
C17B C18B H18F 106.8 . . ?
H18E C18B H18F 106.6 . . ?
C28F C29F C30F 116.9(8) . . ?
C28F C29F H29A 108.1 . . ?
C28F C29F H29B 108.1 . . ?
C30F C29F H29A 108.1 . . ?
C30F C29F H29B 108.1 . . ?
H29A C29F H29B 107.3 . . ?
C25F C26F C27F 114.0(8) . . ?
C25F C26F H26A 108.7 . . ?
C25F C26F H26B 108.7 . . ?
C27F C26F H26A 108.7 . . ?
C27F C26F H26B 108.7 . . ?
H26A C26F H26B 107.6 . . ?
P2 B2 H2C 109.5 . . ?
P2 B2 H2D 109.5 . . ?
P2 B2 H2E 109.5 . . ?
H2C B2 H2D 109.5 . . ?
H2C B2 H2E 109.5 . . ?
H2D B2 H2E 109.5 . . ?
P1F B1F H1FC 109.5 . . ?
P1F B1F H1FD 109.5 . . ?
P1F B1F H1FE 109.5 . . ?
H1FC B1F H1FD 109.5 . . ?
H1FC B1F H1FE 109.5 . . ?
H1FD B1F H1FE 109.5 . . ?
P1B B1B H1BC 109.5 . . ?
P1B B1B H1BD 109.5 . . ?
P1B B1B H1BE 109.5 . . ?
H1BC B1B H1BD 109.5 . . ?
H1BC B1B H1BE 109.5 . . ?
H1BD B1B H1BE 109.5 . . ?
P2F B2F H2FC 109.5 . . ?
P2F B2F H2FD 109.5 . . ?
P2F B2F H2FE 109.5 . . ?
H2FC B2F H2FD 109.5 . . ?
H2FC B2F H2FE 109.5 . . ?
H2FD B2F H2FE 109.5 . . ?
P1 B1 H1C 109.5 . . ?
P1 B1 H1D 109.5 . . ?
P1 B1 H1E 109.5 . . ?
H1C B1 H1D 109.5 . . ?
H1C B1 H1E 109.5 . . ?
H1D B1 H1E 109.5 . . ?
P2B B2B H2BC 109.5 . . ?
P2B B2B H2BD 109.5 . . ?
P2B B2B H2BE 109.5 . . ?
H2BC B2B H2BD 109.5 . . ?
H2BC B2B H2BE 109.5 . . ?
H2BD B2B H2BE 109.5 . . ?

loop_
_geom_bond_atom_site_label_1
_geom_bond_atom_site_label_2
_geom_bond_distance
_geom_bond_site_symmetry_2
_geom_bond_publ_flag
P1F C19F 1.802(8) . ?
P1F C1F 1.805(8) . ?
P1F C37F 1.814(9) . ?
P1F B1F 1.907(10) . ?
P1 C37 1.801(8) . ?
P1 C1 1.825(8) . ?
P1 C19 1.827(8) . ?
P1 B1 1.903(10) . ?
P2 C36 1.819(8) . ?
P2 C18 1.825(8) . ?
P2 C54 1.831(8) . ?
P2 B2 1.903(9) . ?
P2F C36F 1.825(9) . ?
P2F C54F 1.830(8) . ?
P2F C18F 1.819(8) . ?
P2F B2F 1.910(10) . ?
P1B C37B 1.814(8) . ?
P1B C1B 1.827(8) . ?
P1B C19B 1.817(8) . ?
P1B B1B 1.903(10) . ?
P2B C54B 1.817(9) . ?
P2B C36B 1.779(10) . ?
P2B C18B 1.822(9) . ?
P2B B2B 1.920(10) . ?
C19F H19A 0.9900 . ?
C19F H19B 0.9900 . ?
C19F C20F 1.535(11) . ?
C2 H2A 0.9900 . ?
C2 H2B 0.9900 . ?
C2 C3 1.541(11) . ?
C2 C1 1.521(10) . ?
C3F H3FA 0.9900 . ?
C3F H3FB 0.9900 . ?
C3F C2F 1.532(11) . ?
C3F C4F 1.510(11) . ?
C21 H21C 0.9900 . ?
C21 H21D 0.9900 . ?
C21 C22 1.517(11) . ?
C21 C20 1.524(11) . ?
C35B H35E 0.9900 . ?
C35B H35F 0.9900 . ?
C35B C34B 1.504(11) . ?
C35B C36B 1.543(11) . ?
C22 H22C 0.9900 . ?
C22 H22D 0.9900 . ?
C22 C23 1.540(11) . ?
C14 H14C 0.9900 . ?
C14 H14D 0.9900 . ?
C14 C13 1.523(10) . ?
C14 C15 1.502(11) . ?
C41 H41C 0.9900 . ?
C41 H41D 0.9900 . ?
C41 C40 1.536(11) . ?
C41 C42 1.525(11) . ?
C39 H39C 0.9900 . ?
C39 H39D 0.9900 . ?
C39 C40 1.526(11) . ?
C39 C38 1.523(11) . ?
C7 H7A 0.9900 . ?
C7 H7B 0.9900 . ?
C7 C8 1.519(11) . ?
C7 C6 1.517(11) . ?
C12 H12C 0.9900 . ?
C12 H12D 0.9900 . ?
C12 C13 1.509(11) . ?
C12 C11 1.507(10) . ?
C50 H50C 0.9900 . ?
C50 H50D 0.9900 . ?
C50 C49 1.513(11) . ?
C50 C51 1.528(11) . ?
C13 H13C 0.9900 . ?
C13 H13D 0.9900 . ?
C48 H48C 0.9900 . ?
C48 H48D 0.9900 . ?
C48 C47 1.515(11) . ?
C48 C49 1.517(11) . ?
C30B H30E 0.9900 . ?
C30B H30F 0.9900 . ?
C30B C29B 1.515(11) . ?
C30B C31B 1.503(11) . ?
C27B H27E 0.9900 . ?
C27B H27F 0.9900 . ?
C27B C26B 1.517(11) . ?
C27B C28B 1.496(10) . ?
C52 H52C 0.9900 . ?
C52 H52D 0.9900 . ?
C52 C51 1.528(11) . ?
C52 C53 1.524(11) . ?
C40 H40C 0.9900 . ?
C40 H40D 0.9900 . ?
C32 H32C 0.9900 . ?
C32 H32D 0.9900 . ?
C32 C33 1.533(11) . ?
C32 C31 1.522(11) . ?
C5 H5A 0.9900 . ?
C5 H5B 0.9900 . ?
C5 C4 1.517(11) . ?
C5 C6 1.519(11) . ?
C20F H20A 0.9900 . ?
C20F H20B 0.9900 . ?
C20F C21F 1.528(11) . ?
C15 H15C 0.9900 . ?
C15 H15D 0.9900 . ?
C15 C16 1.534(11) . ?
C35 H35C 0.9900 . ?
C35 H35D 0.9900 . ?
C35 C34 1.524(11) . ?
C35 C36 1.515(11) . ?
C4 H4A 0.9900 . ?
C4 H4B 0.9900 . ?
C4 C3 1.515(10) . ?
C30 H30C 0.9900 . ?
C30 H30D 0.9900 . ?
C30 C31 1.529(11) . ?
C30 C29 1.521(11) . ?
C32B H32E 0.9900 . ?
C32B H32F 0.9900 . ?
C32B C33B 1.507(11) . ?
C32B C31B 1.516(11) . ?
C33 H33C 0.9900 . ?
C33 H33D 0.9900 . ?
C33 C34 1.518(11) . ?
C6B H6BA 0.9900 . ?
C6B H6BB 0.9900 . ?
C6B C5B 1.515(11) . ?
C6B C7B 1.514(11) . ?
C26B H26E 0.9900 . ?
C26B H26F 0.9900 . ?
C26B C25B 1.516(11) . ?
C47 H47C 0.9900 . ?
C47 H47D 0.9900 . ?
C47 C46 1.503(11) . ?
C12F H12A 0.9900 . ?
C12F H12B 0.9900 . ?
C12F C13F 1.513(11) . ?
C12F C11F 1.513(11) . ?
C6F H6FA 0.9900 . ?
C6F H6FB 0.9900 . ?
C6F C5F 1.515(11) . ?
C6F C7F 1.532(11) . ?
C37 H37C 0.9900 . ?
C37 H37D 0.9900 . ?
C37 C38 1.509(11) . ?
C24B H24E 0.9900 . ?
C24B H24F 0.9900 . ?
C24B C25B 1.530(11) . ?
C24B C23B 1.531(11) . ?
C34 H34C 0.9900 . ?
C34 H34D 0.9900 . ?
C28B H28E 0.9900 . ?
C28B H28F 0.9900 . ?
C28B C29B 1.498(11) . ?
C13F H13A 0.9900 . ?
C13F H13B 0.9900 . ?
C13F C14F 1.520(10) . ?
C8 H8A 0.9900 . ?
C8 H8B 0.9900 . ?
C8 C9 1.511(11) . ?
C6 H6A 0.9900 . ?
C6 H6B 0.9900 . ?
C38 H38C 0.9900 . ?
C38 H38D 0.9900 . ?
C42 H42C 0.9900 . ?
C42 H42D 0.9900 . ?
C42 C43 1.512(11) . ?
C3 H3A 0.9900 . ?
C3 H3B 0.9900 . ?
C29B H29E 0.9900 . ?
C29B H29F 0.9900 . ?
C14F H14A 0.9900 . ?
C14F H14B 0.9900 . ?
C14F C15F 1.532(11) . ?
C1 H1A 0.9900 . ?
C1 H1B 0.9900 . ?
C2F H2FA 0.9900 . ?
C2F H2FB 0.9900 . ?
C2F C1F 1.529(10) . ?
C5F H5FA 0.9900 . ?
C5F H5FB 0.9900 . ?
C5F C4F 1.534(11) . ?
C25B H25E 0.9900 . ?
C25B H25F 0.9900 . ?
C23 H23C 0.9900 . ?
C23 H23D 0.9900 . ?
C23 C24 1.519(11) . ?
C25F H25A 0.9900 . ?
C25F H25B 0.9900 . ?
C25F C24F 1.510(12) . ?
C25F C26F 1.503(12) . ?
C26 H26C 0.9900 . ?
C26 H26D 0.9900 . ?
C26 C25 1.505(11) . ?
C26 C27 1.521(11) . ?
C4F H4FA 0.9900 . ?
C4F H4FB 0.9900 . ?
C37B H37E 0.9900 . ?
C37B H37F 0.9900 . ?
C37B C38B 1.523(11) . ?
C43 H43C 0.9900 . ?
C43 H43D 0.9900 . ?
C43 C44 1.537(11) . ?
C46 H46C 0.9900 . ?
C46 H46D 0.9900 . ?
C46 C45 1.509(11) . ?
C19 H19C 0.9900 . ?
C19 H19D 0.9900 . ?
C19 C20 1.543(11) . ?
C17 H17C 0.9900 . ?
C17 H17D 0.9900 . ?
C17 C18 1.520(11) . ?
C17 C16 1.529(11) . ?
C11 H11C 0.9900 . ?
C11 H11D 0.9900 . ?
C11 C10 1.503(11) . ?
C50F H50A 0.9900 . ?
C50F H50B 0.9900 . ?
C50F C51F 1.512(11) . ?
C50F C49F 1.514(11) . ?
C49 H49C 0.9900 . ?
C49 H49D 0.9900 . ?
C4B H4BA 0.9900 . ?
C4B H4BB 0.9900 . ?
C4B C5B 1.525(11) . ?
C4B C3B 1.513(11) . ?
C44 H44C 0.9900 . ?
C44 H44D 0.9900 . ?
C44 C45 1.523(11) . ?
C1F H1FA 0.9900 . ?
C1F H1FB 0.9900 . ?
C1B H1BA 0.9900 . ?
C1B H1BB 0.9900 . ?
C1B C2B 1.520(11) . ?
C9 H9A 0.9900 . ?
C9 H9B 0.9900 . ?
C9 C10 1.521(11) . ?
C33B H33E 0.9900 . ?
C33B H33F 0.9900 . ?
C33B C34B 1.539(11) . ?
C36 H36C 0.9900 . ?
C36 H36D 0.9900 . ?
C18 H18C 0.9900 . ?
C18 H18D 0.9900 . ?
C37F H37A 0.9900 . ?
C37F H37B 0.9900 . ?
C37F C38F 1.536(12) . ?
C10 H10C 0.9900 . ?
C10 H10D 0.9900 . ?
C24 H24C 0.9900 . ?
C24 H24D 0.9900 . ?
C24 C25 1.526(11) . ?
C17F H17A 0.9900 . ?
C17F H17B 0.9900 . ?
C17F C16F 1.548(11) . ?
C17F C18F 1.517(11) . ?
C31 H31C 0.9900 . ?
C31 H31D 0.9900 . ?
C45 H45C 0.9900 . ?
C45 H45D 0.9900 . ?
C43F H43A 0.9900 . ?
C43F H43B 0.9900 . ?
C43F C42F 1.510(11) . ?
C43F C44F 1.535(12) . ?
C51 H51C 0.9900 . ?
C51 H51D 0.9900 . ?
C16 H16C 0.9900 . ?
C16 H16D 0.9900 . ?
C5B H5BA 0.9900 . ?
C5B H5BB 0.9900 . ?
C8F H8FA 0.9900 . ?
C8F H8FB 0.9900 . ?
C8F C7F 1.518(11) . ?
C8F C9F 1.523(11) . ?
C3B H3BA 0.9900 . ?
C3B H3BB 0.9900 . ?
C3B C2B 1.522(11) . ?
C23B H23E 0.9900 . ?
C23B H23F 0.9900 . ?
C23B C22B 1.524(11) . ?
C11F H11A 0.9900 . ?
C11F H11B 0.9900 . ?
C11F C10F 1.528(11) . ?
C34B H34E 0.9900 . ?
C34B H34F 0.9900 . ?
C53 H53C 0.9900 . ?
C53 H53D 0.9900 . ?
C53 C54 1.531(11) . ?
C48F H48A 0.9900 . ?
C48F H48B 0.9900 . ?
C48F C49F 1.514(12) . ?
C48F C47F 1.511(12) . ?
C45F H45A 0.9900 . ?
C45F H45B 0.9900 . ?
C45F C44F 1.515(11) . ?
C45F C46F 1.519(11) . ?
C2B H2BA 0.9900 . ?
C2B H2BB 0.9900 . ?
C19B H19E 0.9900 . ?
C19B H19F 0.9900 . ?
C19B C20B 1.528(12) . ?
C22F H22A 0.9900 . ?
C22F H22B 0.9900 . ?
C22F C21F 1.526(12) . ?
C22F C23F 1.518(12) . ?
C10F H10A 0.9900 . ?
C10F H10B 0.9900 . ?
C10F C9F 1.521(11) . ?
C52F H52A 0.9900 . ?
C52F H52B 0.9900 . ?
C52F C53F 1.522(11) . ?
C52F C51F 1.517(12) . ?
C9B H9BA 0.9900 . ?
C9B H9BB 0.9900 . ?
C9B C8B 1.517(11) . ?
C9B C10B 1.515(12) . ?
C28 H28C 0.9900 . ?
C28 H28D 0.9900 . ?
C28 C29 1.529(11) . ?
C28 C27 1.525(11) . ?
C36F H36A 0.9900 . ?
C36F H36B 0.9900 . ?
C36F C35F 1.545(12) . ?
C54F H54A 0.9900 . ?
C54F H54B 0.9900 . ?
C54F C53F 1.535(11) . ?
C24F H24A 0.9900 . ?
C24F H24B 0.9900 . ?
C24F C23F 1.509(12) . ?
C38B H38E 0.9900 . ?
C38B H38F 0.9900 . ?
C38B C39B 1.524(12) . ?
C53F H53A 0.9900 . ?
C53F H53B 0.9900 . ?
C54B H54E 0.9900 . ?
C54B H54F 0.9900 . ?
C54B C53B 1.534(13) . ?
C31B H31E 0.9900 . ?
C31B H31F 0.9900 . ?
C8B H8BA 0.9900 . ?
C8B H8BB 0.9900 . ?
C8B C7B 1.507(11) . ?
C13B H13E 0.9900 . ?
C13B H13F 0.9900 . ?
C13B C12B 1.508(12) . ?
C13B C14B 1.508(12) . ?
C39F H39A 0.9900 . ?
C39F H39B 0.9900 . ?
C39F C38F 1.533(11) . ?
C39F C40F 1.501(12) . ?
C42B H42E 0.9900 . ?
C42B H42F 0.9900 . ?
C42B C41B 1.511(11) . ?
C42B C43B 1.517(12) . ?
C45B H45E 0.9900 . ?
C45B H45F 0.9900 . ?
C45B C44B 1.512(12) . ?
C45B C46B 1.539(12) . ?
C29 H29C 0.9900 . ?
C29 H29D 0.9900 . ?
C16F H16A 0.9900 . ?
C16F H16B 0.9900 . ?
C16F C15F 1.539(11) . ?
C40B H40E 0.9900 . ?
C40B H40F 0.9900 . ?
C40B C41B 1.531(12) . ?
C40B C39B 1.521(12) . ?
C51F H51A 0.9900 . ?
C51F H51B 0.9900 . ?
C7B H7BA 0.9900 . ?
C7B H7BB 0.9900 . ?
C21F H21A 0.9900 . ?
C21F H21B 0.9900 . ?
C42F H42A 0.9900 . ?
C42F H42B 0.9900 . ?
C42F C41F 1.535(12) . ?
C17B H17E 0.9900 . ?
C17B H17F 0.9900 . ?
C17B C16B 1.549(13) . ?
C17B C18B 1.499(12) . ?
C41F H41A 0.9900 . ?
C41F H41B 0.9900 . ?
C41F C40F 1.534(12) . ?
C25 H25C 0.9900 . ?
C25 H25D 0.9900 . ?
C7F H7FA 0.9900 . ?
C7F H7FB 0.9900 . ?
C15F H15A 0.9900 . ?
C15F H15B 0.9900 . ?
C49F H49A 0.9900 . ?
C49F H49B 0.9900 . ?
C9F H9FA 0.9900 . ?
C9F H9FB 0.9900 . ?
C54 H54C 0.9900 . ?
C54 H54D 0.9900 . ?
C10B H10E 0.9900 . ?
C10B H10F 0.9900 . ?
C10B C11B 1.500(12) . ?
C32F H32A 0.9900 . ?
C32F H32B 0.9900 . ?
C32F C33F 1.511(12) . ?
C32F C31F 1.496(12) . ?
C44B H44E 0.9900 . ?
C44B H44F 0.9900 . ?
C44B C43B 1.527(11) . ?
C11B H11E 0.9900 . ?
C11B H11F 0.9900 . ?
C11B C12B 1.509(12) . ?
C38F H38A 0.9900 . ?
C38F H38B 0.9900 . ?
C18F H18A 0.9900 . ?
C18F H18B 0.9900 . ?
C20 H20C 0.9900 . ?
C20 H20D 0.9900 . ?
C44F H44A 0.9900 . ?
C44F H44B 0.9900 . ?
C20B H20E 0.9900 . ?
C20B H20F 0.9900 . ?
C20B C21B 1.490(13) . ?
C28F H28A 0.9900 . ?
C28F H28B 0.9900 . ?
C28F C27F 1.514(13) . ?
C28F C29F 1.499(13) . ?
C41B H41E 0.9900 . ?
C41B H41F 0.9900 . ?
C40F H40A 0.9900 . ?
C40F H40B 0.9900 . ?
C27 H27C 0.9900 . ?
C27 H27D 0.9900 . ?
C46F H46A 0.9900 . ?
C46F H46B 0.9900 . ?
C46F C47F 1.533(11) . ?
C43B H43E 0.9900 . ?
C43B H43F 0.9900 . ?
C22B H22E 0.9900 . ?
C22B H22F 0.9900 . ?
C22B C21B 1.520(12) . ?
C33F H33A 0.9900 . ?
C33F H33B 0.9900 . ?
C33F C34F 1.503(12) . ?
C12B H12E 0.9900 . ?
C12B H12F 0.9900 . ?
C47F H47A 0.9900 . ?
C47F H47B 0.9900 . ?
C53B H53E 0.9900 . ?
C53B H53F 0.9900 . ?
C53B C52B 1.534(12) . ?
C23F H23A 0.9900 . ?
C23F H23B 0.9900 . ?
C15B H15E 0.9900 . ?
C15B H15F 0.9900 . ?
C15B C14B 1.527(12) . ?
C15B C16B 1.472(13) . ?
C27F H27A 0.9900 . ?
C27F H27B 0.9900 . ?
C27F C26F 1.505(13) . ?
C48B H48E 0.9900 . ?
C48B H48F 0.9900 . ?
C48B C49B 1.531(12) . ?
C48B C47B 1.534(12) . ?
C35F H35A 0.9900 . ?
C35F H35B 0.9900 . ?
C35F C34F 1.544(12) . ?
C31F H31A 0.9900 . ?
C31F H31B 0.9900 . ?
C31F C30F 1.500(13) . ?
C34F H34A 0.9900 . ?
C34F H34B 0.9900 . ?
C39B H39E 0.9900 . ?
C39B H39F 0.9900 . ?
C30F H30A 0.9900 . ?
C30F H30B 0.9900 . ?
C30F C29F 1.502(12) . ?
C50B H50E 0.9900 . ?
C50B H50F 0.9900 . ?
C50B C49B 1.526(12) . ?
C50B C51B 1.519(12) . ?
C14B H14E 0.9900 . ?
C14B H14F 0.9900 . ?
C49B H49E 0.9900 . ?
C49B H49F 0.9900 . ?
C46B H46E 0.9900 . ?
C46B H46F 0.9900 . ?
C46B C47B 1.509(12) . ?
C52B H52E 0.9900 . ?
C52B H52F 0.9900 . ?
C52B C51B 1.544(13) . ?
C16B H16E 0.9900 . ?
C16B H16F 0.9900 . ?
C21B H21E 0.9900 . ?
C21B H21F 0.9900 . ?
C47B H47E 0.9900 . ?
C47B H47F 0.9900 . ?
C51B H51E 0.9900 . ?
C51B H51F 0.9900 . ?
C36B H36E 0.9900 . ?
C36B H36F 0.9900 . ?
C18B H18E 0.9900 . ?
C18B H18F 0.9900 . ?
C29F H29A 0.9900 . ?
C29F H29B 0.9900 . ?
C26F H26A 0.9900 . ?
C26F H26B 0.9900 . ?
B2 H2C 0.9800 . ?
B2 H2D 0.9800 . ?
B2 H2E 0.9800 . ?
B1F H1FC 0.9800 . ?
B1F H1FD 0.9800 . ?
B1F H1FE 0.9800 . ?
B1B H1BC 0.9800 . ?
B1B H1BD 0.9800 . ?
B1B H1BE 0.9800 . ?
B2F H2FC 0.9800 . ?
B2F H2FD 0.9800 . ?
B2F H2FE 0.9800 . ?
B1 H1C 0.9800 . ?
B1 H1D 0.9800 . ?
B1 H1E 0.9800 . ?
B2B H2BC 0.9800 . ?
B2B H2BD 0.9800 . ?
B2B H2BE 0.9800 . ?

loop_
_geom_torsion_atom_site_label_1
_geom_torsion_atom_site_label_2
_geom_torsion_atom_site_label_3
_geom_torsion_atom_site_label_4
_geom_torsion
_geom_torsion_site_symmetry_1
_geom_torsion_site_symmetry_2
_geom_torsion_site_symmetry_3
_geom_torsion_site_symmetry_4
_geom_torsion_publ_flag
P1F C19F C20F C21F -174.6(6) . . . . ?
P1F C37F C38F C39F -98.5(8) . . . . ?
P1 C37 C38 C39 -176.5(5) . . . . ?
P1 C19 C20 C21 -97.9(8) . . . . ?
P2F C36F C35F C34F -170.0(6) . . . . ?
P2F C54F C53F C52F 65.9(9) . . . . ?
P1B C37B C38B C39B -174.4(6) . . . . ?
P1B C1B C2B C3B -173.2(6) . . . . ?
P1B C19B C20B C21B 170.5(6) . . . . ?
P2B C54B C53B C52B 176.1(6) . . . . ?
C19F P1F C1F C2F -39.4(7) . . . . ?
C19F P1F C37F C38F 161.7(6) . . . . ?
C19F C20F C21F C22F -54.9(10) . . . . ?
C3F C2F C1F P1F -172.1(5) . . . . ?
C21 C22 C23 C24 55.4(9) . . . . ?
C22 C21 C20 C19 178.1(7) . . . . ?
C22 C23 C24 C25 176.3(7) . . . . ?
C14 C15 C16 C17 -46.4(10) . . . . ?
C41 C42 C43 C44 -179.6(7) . . . . ?
C7 C8 C9 C10 179.6(7) . . . . ?
C12 C11 C10 C9 179.3(7) . . . . ?
C13 C14 C15 C16 169.3(7) . . . . ?
C13 C12 C11 C10 -178.0(7) . . . . ?
C48 C47 C46 C45 179.3(7) . . . . ?
C27B C26B C25B C24B 175.8(7) . . . . ?
C27B C28B C29B C30B 179.0(7) . . . . ?
C52 C53 C54 P2 -164.6(6) . . . . ?
C40 C41 C42 C43 -164.1(7) . . . . ?
C40 C39 C38 C37 -61.5(9) . . . . ?
C32 C33 C34 C35 -175.6(7) . . . . ?
C5 C4 C3 C2 175.9(7) . . . . ?
C15 C14 C13 C12 -172.0(7) . . . . ?
C4 C5 C6 C7 177.7(7) . . . . ?
C32B C33B C34B C35B -67.9(10) . . . . ?
C33 C32 C31 C30 -177.6(7) . . . . ?
C26B C27B C28B C29B -179.0(7) . . . . ?
C47 C48 C49 C50 179.9(7) . . . . ?
C47 C46 C45 C44 -175.0(7) . . . . ?
C12F C13F C14F C15F -172.9(7) . . . . ?
C12F C11F C10F C9F 177.5(7) . . . . ?
C6F C5F C4F C3F -177.8(7) . . . . ?
C37 P1 C1 C2 -44.5(7) . . . . ?
C37 P1 C19 C20 166.3(6) . . . . ?
C24B C23B C22B C21B 176.1(8) . . . . ?
C34 C35 C36 P2 65.9(9) . . . . ?
C28B C27B C26B C25B 176.6(7) . . . . ?
C13F C12F C11F C10F -178.3(7) . . . . ?
C13F C14F C15F C16F 171.7(7) . . . . ?
C8 C7 C6 C5 -178.1(7) . . . . ?
C8 C9 C10 C11 -179.6(7) . . . . ?
C6 C7 C8 C9 179.1(7) . . . . ?
C6 C5 C4 C3 -176.4(7) . . . . ?
C38 C39 C40 C41 -59.4(10) . . . . ?
C42 C41 C40 C39 -179.1(7) . . . . ?
C42 C43 C44 C45 -160.4(7) . . . . ?
C3 C2 C1 P1 -170.8(5) . . . . ?
C29B C30B C31B C32B -177.3(7) . . . . ?
C1 P1 C37 C38 -65.8(6) . . . . ?
C1 P1 C19 C20 53.8(7) . . . . ?
C1 C2 C3 C4 -174.9(7) . . . . ?
C2F C3F C4F C5F 177.4(7) . . . . ?
C5F C6F C7F C8F 178.9(7) . . . . ?
C25B C24B C23B C22B 170.9(7) . . . . ?
C23 C24 C25 C26 176.8(7) . . . . ?
C25F C24F C23F C22F -167.6(8) . . . . ?
C4F C3F C2F C1F -173.5(7) . . . . ?
C37B P1B C1B C2B 63.7(7) . . . . ?
C37B P1B C19B C20B -171.0(6) . . . . ?
C37B C38B C39B C40B 57.6(11) . . . . ?
C43 C44 C45 C46 172.4(7) . . . . ?
C19 P1 C37 C38 -178.8(6) . . . . ?
C19 P1 C1 C2 66.3(7) . . . . ?
C11 C12 C13 C14 177.4(7) . . . . ?
C49 C50 C51 C52 -179.3(7) . . . . ?
C49 C48 C47 C46 -179.8(7) . . . . ?
C4B C3B C2B C1B -169.1(7) . . . . ?
C1F P1F C19F C20F -68.6(6) . . . . ?
C1F P1F C37F C38F 48.6(7) . . . . ?
C1B P1B C37B C38B 62.8(7) . . . . ?
C1B P1B C19B C20B -59.7(7) . . . . ?
C33B C32B C31B C30B -177.9(8) . . . . ?
C36 P2 C18 C17 178.5(6) . . . . ?
C36 P2 C54 C53 -66.5(7) . . . . ?
C36 C35 C34 C33 68.3(9) . . . . ?
C18 P2 C36 C35 32.3(7) . . . . ?
C18 P2 C54 C53 -178.6(6) . . . . ?
C18 C17 C16 C15 -51.7(10) . . . . ?
C37F P1F C19F C20F 176.1(6) . . . . ?
C37F P1F C1F C2F 70.2(7) . . . . ?
C17F C16F C15F C14F -47.4(10) . . . . ?
C31 C32 C33 C34 -164.1(7) . . . . ?
C31 C30 C29 C28 -178.7(7) . . . . ?
C43F C42F C41F C40F 176.5(8) . . . . ?
C51 C50 C49 C48 177.9(7) . . . . ?
C51 C52 C53 C54 -66.5(10) . . . . ?
C16 C17 C18 P2 159.6(6) . . . . ?
C5B C6B C7B C8B -175.0(8) . . . . ?
C5B C4B C3B C2B -172.0(8) . . . . ?
C3B C4B C5B C6B -171.6(8) . . . . ?
C23B C24B C25B C26B 175.9(7) . . . . ?
C23B C22B C21B C20B -73.7(11) . . . . ?
C11F C12F C13F C14F 178.1(7) . . . . ?
C11F C10F C9F C8F -178.3(7) . . . . ?
C34B C35B C36B P2B 176.1(6) . . . . ?
C53 C52 C51 C50 -173.7(7) . . . . ?
C45F C46F C47F C48F -178.4(7) . . . . ?
C19B P1B C37B C38B 174.2(6) . . . . ?
C19B P1B C1B C2B -46.7(7) . . . . ?
C19B C20B C21B C22B -65.4(11) . . . . ?
C9B C8B C7B C6B -175.4(7) . . . . ?
C9B C10B C11B C12B -166.6(8) . . . . ?
C36F P2F C54F C53F -83.4(7) . . . . ?
C36F P2F C18F C17F -65.8(7) . . . . ?
C36F C35F C34F C33F -64.3(11) . . . . ?
C54F P2F C36F C35F -66.9(7) . . . . ?
C54F P2F C18F C17F 179.7(6) . . . . ?
C24F C25F C26F C27F -170.3(9) . . . . ?
C53F C52F C51F C50F -179.4(7) . . . . ?
C54B P2B C36B C35B 27.3(9) . . . . ?
C54B P2B C18B C17B -71.5(9) . . . . ?
C54B C53B C52B C51B 68.7(12) . . . . ?
C31B C30B C29B C28B -176.0(7) . . . . ?
C31B C32B C33B C34B -172.3(7) . . . . ?
C8B C9B C10B C11B -175.1(8) . . . . ?
C45B C44B C43B C42B 158.1(8) . . . . ?
C45B C46B C47B C48B -178.0(9) . . . . ?
C29 C30 C31 C32 -176.0(7) . . . . ?
C29 C28 C27 C26 -178.7(7) . . . . ?
C16F C17F C18F P2F 159.3(6) . . . . ?
C51F C50F C49F C48F -177.0(8) . . . . ?
C51F C52F C53F C54F 65.8(10) . . . . ?
C7B C6B C5B C4B -171.7(8) . . . . ?
C21F C22F C23F C24F 177.0(7) . . . . ?
C42F C43F C44F C45F 179.4(7) . . . . ?
C42F C41F C40F C39F 61.6(10) . . . . ?
C25 C26 C27 C28 -177.7(7) . . . . ?
C7F C6F C5F C4F 176.7(7) . . . . ?
C7F C8F C9F C10F 177.2(7) . . . . ?
C49F C50F C51F C52F -169.1(8) . . . . ?
C49F C48F C47F C46F -179.2(8) . . . . ?
C9F C8F C7F C6F -179.8(7) . . . . ?
C54 P2 C36 C35 -82.5(7) . . . . ?
C54 P2 C18 C17 -65.7(7) . . . . ?
C10B C9B C8B C7B -172.9(8) . . . . ?
C10B C11B C12B C13B -172.4(8) . . . . ?
C32F C33F C34F C35F -171.0(8) . . . . ?
C32F C31F C30F C29F -176.8(10) . . . . ?
C44B C45B C46B C47B 172.4(8) . . . . ?
C38F C39F C40F C41F 171.6(7) . . . . ?
C18F P2F C36F C35F -178.1(6) . . . . ?
C18F P2F C54F C53F 31.0(7) . . . . ?
C18F C17F C16F C15F -53.7(10) . . . . ?
C20 C21 C22 C23 168.6(7) . . . . ?
C44F C43F C42F C41F -176.6(7) . . . . ?
C44F C45F C46F C47F 178.7(7) . . . . ?
C28F C27F C26F C25F 174.9(9) . . . . ?
C41B C42B C43B C44B 174.1(8) . . . . ?
C41B C40B C39B C38B 60.8(10) . . . . ?
C40F C39F C38F C37F 173.9(7) . . . . ?
C27 C26 C25 C24 179.8(7) . . . . ?
C27 C28 C29 C30 -178.2(7) . . . . ?
C46F C45F C44F C43F -179.4(7) . . . . ?
C43B C42B C41B C40B 174.1(8) . . . . ?
C33F C32F C31F C30F -179.5(9) . . . . ?
C12B C13B C14B C15B -164.4(8) . . . . ?
C47F C48F C49F C50F -171.8(8) . . . . ?
C53B C52B C51B C50B 171.0(9) . . . . ?
C23F C22F C21F C20F -56.7(10) . . . . ?
C27F C28F C29F C30F -178.8(10) . . . . ?
C31F C32F C33F C34F -177.3(9) . . . . ?
C31F C30F C29F C28F 179.5(10) . . . . ?
C39B C40B C41B C42B -178.7(8) . . . . ?
C14B C13B C12B C11B -167.3(8) . . . . ?
C14B C15B C16B C17B 78.5(10) . . . . ?
C49B C48B C47B C46B 177.0(9) . . . . ?
C49B C50B C51B C52B 178.3(9) . . . . ?
C46B C45B C44B C43B -175.3(8) . . . . ?
C16B C17B C18B P2B 91.8(9) . . . . ?
C16B C15B C14B C13B 75.5(11) . . . . ?
C47B C48B C49B C50B -179.3(9) . . . . ?
C51B C50B C49B C48B -179.7(9) . . . . ?
C36B P2B C54B C53B 70.9(7) . . . . ?
C36B P2B C18B C17B 44.6(9) . . . . ?
C36B C35B C34B C33B 176.9(7) . . . . ?
C18B P2B C54B C53B -173.9(6) . . . . ?
C18B P2B C36B C35B -91.5(8) . . . . ?
C18B C17B C16B C15B -173.4(8) . . . . ?
C29F C28F C27F C26F -174.8(10) . . . . ?
C26F C25F C24F C23F -177.7(8) . . . . ?
B2 P2 C36 C35 154.9(6) . . . . ?
B2 P2 C18 C17 55.5(7) . . . . ?
B2 P2 C54 C53 58.2(7) . . . . ?
B1F P1F C19F C20F 55.4(7) . . . . ?
B1F P1F C1F C2F -166.5(6) . . . . ?
B1F P1F C37F C38F -74.3(7) . . . . ?
B1B P1B C37B C38B -61.6(7) . . . . ?
B1B P1B C1B C2B -170.1(6) . . . . ?
B1B P1B C19B C20B 63.3(8) . . . . ?
B2F P2F C36F C35F 58.7(7) . . . . ?
B2F P2F C54F C53F 154.2(7) . . . . ?
B2F P2F C18F C17F 55.3(8) . . . . ?
B1 P1 C37 C38 57.9(7) . . . . ?
B1 P1 C1 C2 -170.0(6) . . . . ?
B1 P1 C19 C20 -69.2(7) . . . . ?
B2B P2B C54B C53B -54.8(8) . . . . ?
B2B P2B C36B C35B 151.9(8) . . . . ?
B2B P2B C18B C17B 166.0(8) . . . . ?
